data_7711779
loop_
_publ_author_name
'Filzah Ghazali, Nurul'
'Vignesh, Kuduva R.'
'Phonsri, Wasinee'
'Murray, Keith S.'
'Junk, Peter Courtney'
'Deacon, Glen B.'
'Turner, David Roger'

_publ_section_title
;
 Efficient synthetic route to heterobimetallic trinuclear complexes
 [Ln-Mn-Ln] and their single molecule magnetic properties
;
_journal_name_full 'Dalton Transactions'
_journal_paper_doi 10.1039/D2DT02616C
_journal_year 2022
_chemical_formula_moiety 'C36 H20 Cl4 Eu N4 O4, C16 H36 N, C2 H6 O, 2(H2 O)'
_chemical_formula_sum 'C54 H66 Cl4 Eu N5 O7'
_chemical_formula_weight 1190.87
_space_group_crystal_system monoclinic
_space_group_IT_number 14
_space_group_name_Hall '-P 2ybc'
_space_group_name_H-M_alt 'P 1 21/c 1'
_atom_sites_solution_hydrogens geom
_atom_sites_solution_primary dual-space
_audit_creation_date 2021-10-26
_audit_creation_method
;
Olex2 1.2
(compiled 2018.05.29 svn.r3508 for OlexSys, GUI svn.r5506)
;
_audit_update_record
;
2022-08-01 deposited with the CCDC.	2022-11-14 downloaded from the CCDC.
;
_cell_angle_alpha 90
_cell_angle_beta 107.71(3)
_cell_angle_gamma 90
_cell_formula_units_Z 8
_cell_length_a 22.534(5)
_cell_length_b 22.576(5)
_cell_length_c 22.796(5)
_cell_measurement_reflns_used 371091
_cell_measurement_temperature 100(2)
_cell_measurement_theta_max 31.886
_cell_measurement_theta_min 0.949
_cell_volume 11047(5)
_computing_cell_refinement 'XDS (Kansch, 1993)'
_computing_data_collection 'BluICE (McPhillips, 2002)'
_computing_data_reduction 'XDS (Kansch, 1993)'
_computing_molecular_graphics 'Olex2 (Dolomanov et al., 2009)'
_computing_publication_material 'Olex2 (Dolomanov et al., 2009)'
_computing_structure_refinement 'ShelXL (Sheldrick, 2015)'
_computing_structure_solution 'SHELXT 2018/2 (Sheldrick, 2018)'
_diffrn_ambient_temperature 100
_diffrn_measured_fraction_theta_full 0.999
_diffrn_measured_fraction_theta_max 0.836
_diffrn_measurement_device_type 'ADSC Quantum 210r'
_diffrn_measurement_method '\w scan'
_diffrn_radiation_monochromator 'double silicon'
_diffrn_radiation_type synchrotron
_diffrn_radiation_wavelength 0.7108
_diffrn_reflns_av_R_equivalents 0.0825
_diffrn_reflns_av_unetI/netI 0.0312
_diffrn_reflns_Laue_measured_fraction_full 0.999
_diffrn_reflns_Laue_measured_fraction_max 0.836
_diffrn_reflns_limit_h_max 33
_diffrn_reflns_limit_h_min -33
_diffrn_reflns_limit_k_max 30
_diffrn_reflns_limit_k_min -30
_diffrn_reflns_limit_l_max 33
_diffrn_reflns_limit_l_min -33
_diffrn_reflns_number 371091
_diffrn_reflns_point_group_measured_fraction_full 0.999
_diffrn_reflns_point_group_measured_fraction_max 0.836
_diffrn_reflns_theta_full 27.500
_diffrn_reflns_theta_max 31.886
_diffrn_reflns_theta_min 0.949
_diffrn_source 'MX1 Beamline, Australian Synchrotron'
_diffrn_standards_number 0
_exptl_absorpt_coefficient_mu 1.383
_exptl_absorpt_correction_T_max 'Not provided by XDS'
_exptl_absorpt_correction_T_min 'Not provided by XDS'
_exptl_absorpt_correction_type none
_exptl_absorpt_process_details 'XDS (Kabsch, 1993)'
_exptl_crystal_colour yellow
_exptl_crystal_density_diffrn 1.432
_exptl_crystal_description block
_exptl_crystal_F_000 4896
_exptl_crystal_size_max 0.05
_exptl_crystal_size_mid 0.05
_exptl_crystal_size_min 0.02
_platon_squeeze_details
;
Elemental analysis suggets 4 x H2O and 2 x EtOH per void
Equates to 92 electrons per void, in close agreement
These solvents have been included in the chemical formula and UNIT
;
_refine_diff_density_max 2.431
_refine_diff_density_min -2.217
_refine_diff_density_rms 0.128
_refine_ls_extinction_coef 0.00276(9)
_refine_ls_extinction_expression Fc^*^=kFc[1+0.001xFc^2^\l^3^/sin(2\q)]^-1/4^
_refine_ls_extinction_method 'SHELXL-2018/3 (Sheldrick 2018)'
_refine_ls_goodness_of_fit_ref 1.038
_refine_ls_hydrogen_treatment constr
_refine_ls_matrix_type full
_refine_ls_number_parameters 1267
_refine_ls_number_reflns 31746
_refine_ls_number_restraints 128
_refine_ls_restrained_S_all 1.040
_refine_ls_R_factor_all 0.0638
_refine_ls_R_factor_gt 0.0467
_refine_ls_shift/su_max 0.003
_refine_ls_shift/su_mean 0.000
_refine_ls_structure_factor_coef Fsqd
_refine_ls_weighting_details 'w=1/[\s^2^(Fo^2^)+(0.0755P)^2^+9.4547P] where P=(Fo^2^+2Fc^2^)/3'
_refine_ls_weighting_scheme calc
_refine_ls_wR_factor_gt 0.1253
_refine_ls_wR_factor_ref 0.1342
_reflns_Friedel_coverage 0.000
_reflns_number_gt 24723
_reflns_number_total 31746
_reflns_threshold_expression 'I > 2\s(I)'
_cod_data_source_file d2dt02616c2.cif
_cod_data_source_block 1Eu
_cod_database_code 7711779
_shelx_shelxl_version_number 2018/3
_shelx_space_group_comment
;
The symmetry employed for this shelxl refinement is uniquely defined
by the following loop, which should always be used as a source of
symmetry information in preference to the above space-group names.
They are only intended as comments.
;
_shelx_estimated_absorpt_t_max 0.973
_shelx_estimated_absorpt_t_min 0.934
_olex2_refinement_description
;
1. Fixed Uiso
 At 1.2 times of:
  All C(H) groups, All C(H,H) groups, All C(H,H,H,H) groups
 At 1.5 times of:
  All C(H,H,H) groups
2. Restrained distances
 C1C-C1A
 1.5 with sigma of 0.02
 C1A-C1C = C103-C102
 1.5 with sigma of 0.02
 C101-C102
 1.5 with sigma of 0.02
 C103-C102
 1.5 with sigma of 0.01
 C99-C98 \\sim C99A-C98
 with sigma of 0.02
3. Rigid bond restraints
 C99, C104
 with sigma for 1-2 distances of 0.01 and sigma for 1-3 distances of 0.01
 C99A, C1D
 with sigma for 1-2 distances of 0.01 and sigma for 1-3 distances of 0.01
4. Uiso/Uaniso restraints and constraints
C99 \\sim C104: within 1.7A with sigma of 0.04 and sigma for terminal atoms of
0.08
C99A \\sim C1D: within 1.7A with sigma of 0.04 and sigma for terminal atoms of
0.08
Uanis(C101) \\sim Ueq, Uanis(C102) \\sim Ueq, Uanis(C103) \\sim Ueq, Uanis(C1A)
\\sim Ueq, Uanis(C1B) \\sim Ueq, Uanis(C1C) \\sim Ueq: with sigma of 0.01 and
sigma for terminal atoms of 0.02
Uanis(C99A) \\sim Ueq, Uanis(C104) \\sim Ueq, Uanis(C1D) \\sim Ueq, Uanis(C99)
\\sim Ueq: with sigma of 0.01 and sigma for terminal atoms of 0.02
5. Rigid body (RIGU) restrains
 C1A, C1B, C1C, C100, C101, C102, C103
 with sigma for 1-2 distances of 0.004 and sigma for 1-3 distances of 0.004
 C1D, C98, C99, C99A, C104
 with sigma for 1-2 distances of 0.004 and sigma for 1-3 distances of 0.004
6. Others
 Sof(H82C)=Sof(H82D)=Sof(C83A)=Sof(H83C)=Sof(H83D)=Sof(C84A)=Sof(H84D)=
 Sof(H84E)=Sof(H84F)=1-FVAR(1)
 Sof(H82A)=Sof(H82B)=Sof(C83)=Sof(H83A)=Sof(H83B)=Sof(C84)=Sof(H84A)=Sof(H84B)=
 Sof(H84C)=FVAR(1)
 Sof(C1A)=Sof(H1AA)=Sof(H1AB)=Sof(C1B)=Sof(H1BA)=Sof(H1BB)=Sof(C1C)=Sof(H1CA)=
 Sof(H1CB)=Sof(H1CC)=Sof(H10C)=Sof(H10D)=1-FVAR(2)
 Sof(H10A)=Sof(H10B)=Sof(C101)=Sof(H10E)=Sof(H10F)=Sof(C102)=Sof(H10G)=
 Sof(H10H)=Sof(C103)=Sof(H10I)=Sof(H10J)=Sof(H10K)=FVAR(2)
 Sof(C1D)=Sof(H1DA)=Sof(H1DB)=Sof(H1DC)=Sof(H98C)=Sof(H98D)=Sof(C99A)=
 Sof(H99C)=Sof(H99D)=1-FVAR(3)
 Sof(H98A)=Sof(H98B)=Sof(C99)=Sof(H99A)=Sof(H99B)=Sof(C104)=Sof(H10L)=
 Sof(H10M)=Sof(H10N)=FVAR(3)
7.a Secondary CH2 refined with riding coordinates:
 C1A(H1AA,H1AB), C1B(H1BA,H1BB), C73(H73A,H73B), C74(H74A,H74B), C75(H75A,
 H75B), C77(H77A,H77B), C78(H78A,H78B), C79(H79A,H79B), C81(H81A,H81B),
 C82(H82A,H82B), C82(H82C,H82D), C83(H83A,H83B), C83A(H83C,H83D), C85(H85A,
 H85B), C86(H86A,H86B), C87(H87A,H87B), C89(H89A,H89B), C90(H90A,H90B),
 C91(H91A,H91B), C93(H93A,H93B), C94(H94A,H94B), C95(H95A,H95B), C97(H97A,H97B),
  C98(H98A,H98B), C98(H98C,H98D), C99(H99A,H99B), C99A(H99C,H99D), C100(H10A,
 H10B), C100(H10C,H10D), C101(H10E,H10F), C102(H10G,H10H)
7.b Aromatic/amide H refined with riding coordinates:
 C3(H3), C4(H4), C5(H5), C8(H8), C9(H9), C12(H12), C13(H13), C14(H14),
 C17(H17), C18(H18), C21(H21), C22(H22), C23(H23), C26(H26), C27(H27), C30(H30),
  C31(H31), C32(H32), C35(H35), C36(H36), C39(H39), C40(H40), C41(H41),
 C44(H44), C45(H45), C48(H48), C49(H49), C50(H50), C53(H53), C54(H54), C57(H57),
  C58(H58), C59(H59), C62(H62), C63(H63), C66(H66), C67(H67), C68(H68),
 C71(H71), C72(H72)
7.c Idealised Me refined as rotating group:
 C1C(H1CA,H1CB,H1CC), C1D(H1DA,H1DB,H1DC), C76(H76A,H76B,H76C), C80(H80A,H80B,
 H80C), C84(H84A,H84B,H84C), C84A(H84D,H84E,H84F), C88(H88A,H88B,H88C),
 C92(H92A,H92B,H92C), C96(H96A,H96B,H96C), C103(H10I,H10J,H10K), C104(H10L,H10M,
 H10N)
;
_platon_squeeze_void_probe_radius 1.20
_olex2_submission_special_instructions 'No special instructions were received'

loop_
_space_group_symop_operation_xyz
'x, y, z'
'-x, y+1/2, -z+1/2'
'-x, -y, -z'
'x, -y-1/2, z-1/2'

loop_
_atom_site_label
_atom_site_type_symbol
_atom_site_fract_x
_atom_site_fract_y
_atom_site_fract_z
_atom_site_U_iso_or_equiv
_atom_site_adp_type
_atom_site_occupancy
_atom_site_site_symmetry_order
_atom_site_calc_flag
_atom_site_refinement_flags_posn
_atom_site_refinement_flags_adp
_atom_site_refinement_flags_occupancy
_atom_site_disorder_assembly
_atom_site_disorder_group
Eu1 Eu 0.47990(2) 0.63960(2) 0.27499(2) 0.03579(5) Uani 1 1 d . . . . .
Eu2 Eu 0.95801(2) 0.85222(2) 0.75146(2) 0.03247(5) Uani 1 1 d . . . . .
Cl1 Cl 0.31121(6) 0.38245(5) 0.35178(8) 0.0807(4) Uani 1 1 d . . . . .
Cl2 Cl 0.26465(5) 0.89860(5) 0.20186(7) 0.0692(3) Uani 1 1 d . . . . .
Cl3 Cl 0.52499(7) 0.86132(7) 0.05946(7) 0.0889(4) Uani 1 1 d . . . . .
Cl4 Cl 0.69960(5) 0.42548(4) 0.47392(5) 0.0584(2) Uani 1 1 d . . . . .
Cl5 Cl 1.07036(5) 0.96212(6) 0.49732(6) 0.0741(4) Uani 1 1 d . . . . .
Cl6 Cl 0.75934(6) 1.09965(5) 0.58729(7) 0.0763(3) Uani 1 1 d . . . . .
Cl7 Cl 1.17413(4) 0.69810(5) 1.01649(5) 0.0602(3) Uani 1 1 d . . . . .
Cl8 Cl 0.85032(8) 0.61894(5) 0.92064(7) 0.0843(4) Uani 1 1 d . . . . .
O1 O 0.40642(11) 0.56891(11) 0.22342(11) 0.0430(5) Uani 1 1 d . . . . .
O2 O 0.43888(11) 0.71066(11) 0.32635(11) 0.0428(5) Uani 1 1 d . . . . .
O3 O 0.50797(13) 0.63551(12) 0.18496(13) 0.0511(6) Uani 1 1 d . . . . .
O4 O 0.56572(11) 0.64261(9) 0.36332(12) 0.0406(5) Uani 1 1 d . . . . .
O5 O 0.98254(11) 0.81287(10) 0.66643(10) 0.0376(5) Uani 1 1 d . . . . .
O6 O 0.91922(11) 0.94206(10) 0.77637(11) 0.0399(5) Uani 1 1 d . . . . .
O7 O 1.04396(11) 0.87758(11) 0.83471(11) 0.0436(5) Uani 1 1 d . . . . .
O8 O 0.88413(11) 0.77761(10) 0.72763(10) 0.0400(5) Uani 1 1 d . . . . .
N1 N 0.43476(12) 0.57482(11) 0.34610(13) 0.0369(5) Uani 1 1 d . . . . .
N2 N 0.39180(12) 0.70683(13) 0.20355(13) 0.0397(6) Uani 1 1 d . . . . .
N3 N 0.52984(13) 0.73659(15) 0.25063(15) 0.0483(7) Uani 1 1 d . . . . .
N4 N 0.54506(12) 0.54235(13) 0.29716(12) 0.0381(5) Uani 1 1 d . . . . .
N5 N 1.01282(13) 0.92628(12) 0.69831(14) 0.0412(6) Uani 1 1 d . . . . .
N6 N 0.87284(12) 0.90139(11) 0.66097(12) 0.0358(5) Uani 1 1 d . . . . .
N7 N 1.02715(11) 0.76319(12) 0.80376(12) 0.0341(5) Uani 1 1 d . . . . .
N8 N 0.92343(13) 0.81391(12) 0.84519(12) 0.0383(5) Uani 1 1 d . . . . .
N9 N 0.21117(12) 0.66341(14) 0.26486(13) 0.0410(6) Uani 1 1 d . . . . .
N10 N 0.71465(14) 0.87179(18) 0.7525(2) 0.0622(10) Uani 1 1 d . . . . .
C1 C 0.38489(14) 0.52688(14) 0.25157(16) 0.0398(7) Uani 1 1 d . . . . .
C1A C 0.7066(4) 0.7350(4) 0.8487(5) 0.080(3) Uani 0.576(11) 1 d D U P A 2
H1AA H 0.730270 0.697369 0.855378 0.096 Uiso 0.576(11) 1 calc R . P A 2
H1AB H 0.662671 0.726259 0.825566 0.096 Uiso 0.576(11) 1 calc R . P A 2
C1B C 0.7327(6) 0.7759(6) 0.8139(7) 0.093(3) Uani 0.576(11) 1 d . U P A 2
H1BA H 0.739708 0.755035 0.778365 0.111 Uiso 0.576(11) 1 calc R . P A 2
H1BB H 0.773416 0.790707 0.840356 0.111 Uiso 0.576(11) 1 calc R . P A 2
C1C C 0.7103(11) 0.7624(8) 0.9081(7) 0.147(7) Uani 0.576(11) 1 d D U P A 2
H1CA H 0.687619 0.737957 0.929644 0.221 Uiso 0.576(11) 1 calc GR . P A 2
H1CB H 0.691801 0.802043 0.901158 0.221 Uiso 0.576(11) 1 calc GR . P A 2
H1CC H 0.754076 0.765470 0.933208 0.221 Uiso 0.576(11) 1 calc GR . P A 2
C1D C 0.6157(9) 1.0272(7) 0.5949(6) 0.102(6) Uani 0.406(13) 1 d . U P B 2
H1DA H 0.652630 1.051734 0.599289 0.153 Uiso 0.406(13) 1 calc GR . P B 2
H1DB H 0.578925 1.052643 0.587640 0.153 Uiso 0.406(13) 1 calc GR . P B 2
H1DC H 0.609960 1.000127 0.559968 0.153 Uiso 0.406(13) 1 calc GR . P B 2
C2 C 0.39868(14) 0.52861(13) 0.31687(16) 0.0376(6) Uani 1 1 d . . . . .
C3 C 0.44832(16) 0.57960(15) 0.40651(16) 0.0426(7) Uani 1 1 d . . . . .
H3 H 0.472881 0.612195 0.426545 0.051 Uiso 1 1 calc R . . . .
C4 C 0.42771(19) 0.53813(17) 0.44249(18) 0.0506(8) Uani 1 1 d . . . . .
H4 H 0.438012 0.543137 0.485809 0.061 Uiso 1 1 calc R . . . .
C5 C 0.39288(18) 0.49085(16) 0.41441(19) 0.0509(9) Uani 1 1 d . . . . .
H5 H 0.379719 0.462101 0.438250 0.061 Uiso 1 1 calc R . . . .
C6 C 0.37640(15) 0.48472(15) 0.34968(18) 0.0435(7) Uani 1 1 d . . . . .
C7 C 0.33891(18) 0.43857(16) 0.3142(2) 0.0546(9) Uani 1 1 d . . . . .
C8 C 0.32567(19) 0.43713(17) 0.2519(2) 0.0581(10) Uani 1 1 d . . . . .
H8 H 0.300565 0.405972 0.229327 0.070 Uiso 1 1 calc R . . . .
C9 C 0.34796(17) 0.48009(16) 0.2205(2) 0.0510(8) Uani 1 1 d . . . . .
H9 H 0.337910 0.477649 0.176977 0.061 Uiso 1 1 calc R . . . .
C10 C 0.40238(16) 0.75378(15) 0.29982(17) 0.0430(7) Uani 1 1 d . . . . .
C11 C 0.37433(15) 0.75280(14) 0.23364(17) 0.0407(7) Uani 1 1 d . . . . .
C12 C 0.36883(16) 0.70369(17) 0.14348(17) 0.0460(7) Uani 1 1 d . . . . .
H12 H 0.381197 0.671829 0.122593 0.055 Uiso 1 1 calc R . . . .
C13 C 0.32624(18) 0.74606(19) 0.10856(19) 0.0530(9) Uani 1 1 d . . . . .
H13 H 0.310743 0.742531 0.065025 0.064 Uiso 1 1 calc R . . . .
C14 C 0.30765(17) 0.79170(17) 0.1375(2) 0.0518(9) Uani 1 1 d . . . . .
H14 H 0.278653 0.819937 0.114287 0.062 Uiso 1 1 calc R . . . .
C15 C 0.33144(15) 0.79713(15) 0.20194(19) 0.0456(8) Uani 1 1 d . . . . .
C16 C 0.31731(18) 0.84315(16) 0.2384(2) 0.0538(10) Uani 1 1 d . . . . .
C17 C 0.3444(2) 0.84512(17) 0.3002(2) 0.0542(9) Uani 1 1 d . . . . .
H17 H 0.334385 0.876684 0.323075 0.065 Uiso 1 1 calc R . . . .
C18 C 0.38660(19) 0.80177(16) 0.3309(2) 0.0510(8) Uani 1 1 d . . . . .
H18 H 0.405159 0.804965 0.374158 0.061 Uiso 1 1 calc R . . . .
C19 C 0.51347(16) 0.68609(19) 0.15581(18) 0.0504(9) Uani 1 1 d . . . . .
C20 C 0.52566(16) 0.73993(18) 0.18988(18) 0.0487(8) Uani 1 1 d . . . . .
C21 C 0.54228(18) 0.78558(18) 0.2848(2) 0.0551(9) Uani 1 1 d . . . . .
H21 H 0.545645 0.782674 0.327227 0.066 Uiso 1 1 calc R . . . .
C22 C 0.5507(2) 0.8418(2) 0.2609(2) 0.0639(11) Uani 1 1 d . . . . .
H22 H 0.560137 0.875786 0.286570 0.077 Uiso 1 1 calc R . . . .
C23 C 0.5448(2) 0.8453(2) 0.1996(2) 0.0660(12) Uani 1 1 d . . . . .
H23 H 0.549757 0.882586 0.182347 0.079 Uiso 1 1 calc R . . . .
C24 C 0.53178(17) 0.7955(2) 0.1616(2) 0.0554(10) Uani 1 1 d . . . . .
C25 C 0.5233(2) 0.7945(2) 0.0981(2) 0.0642(12) Uani 1 1 d . . . . .
C26 C 0.5125(2) 0.7428(2) 0.0645(2) 0.0661(12) Uani 1 1 d . . . . .
H26 H 0.508056 0.743804 0.021672 0.079 Uiso 1 1 calc R . . . .
C27 C 0.5079(2) 0.6878(2) 0.0936(2) 0.0598(10) Uani 1 1 d . . . . .
H27 H 0.501072 0.652215 0.070213 0.072 Uiso 1 1 calc R . . . .
C28 C 0.59740(14) 0.59562(13) 0.38845(15) 0.0358(6) Uani 1 1 d . . . . .
C29 C 0.58739(13) 0.54070(13) 0.35455(14) 0.0344(6) Uani 1 1 d . . . . .
C30 C 0.53535(16) 0.49406(17) 0.26321(18) 0.0473(8) Uani 1 1 d . . . . .
H30 H 0.506429 0.495663 0.223007 0.057 Uiso 1 1 calc R . . . .
C31 C 0.56575(19) 0.44052(17) 0.2837(2) 0.0543(9) Uani 1 1 d . . . . .
H31 H 0.558376 0.406953 0.257366 0.065 Uiso 1 1 calc R . . . .
C32 C 0.60620(18) 0.43687(16) 0.34215(19) 0.0496(8) Uani 1 1 d . . . . .
H32 H 0.625486 0.400182 0.357262 0.060 Uiso 1 1 calc R . . . .
C33 C 0.61920(15) 0.48767(14) 0.37983(15) 0.0385(6) Uani 1 1 d . . . . .
C34 C 0.66171(16) 0.49054(15) 0.43973(16) 0.0429(7) Uani 1 1 d . . . . .
C35 C 0.67329(17) 0.54266(16) 0.47122(16) 0.0445(7) Uani 1 1 d . . . . .
H35 H 0.703442 0.543707 0.510774 0.053 Uiso 1 1 calc R . . . .
C36 C 0.64150(16) 0.59515(15) 0.44642(15) 0.0411(7) Uani 1 1 d . . . . .
H36 H 0.650358 0.630741 0.469690 0.049 Uiso 1 1 calc R . . . .
C37 C 1.00341(14) 0.84496(14) 0.62871(15) 0.0368(6) Uani 1 1 d . . . . .
C38 C 1.01981(14) 0.90611(15) 0.64366(16) 0.0396(7) Uani 1 1 d . . . . .
C39 C 1.02748(17) 0.98159(16) 0.7149(2) 0.0549(10) Uani 1 1 d . . . . .
H39 H 1.022465 0.995349 0.752543 0.066 Uiso 1 1 calc R . . . .
C40 C 1.05037(19) 1.02122(17) 0.6790(3) 0.0639(12) Uani 1 1 d . . . . .
H40 H 1.060895 1.060754 0.692416 0.077 Uiso 1 1 calc R . . . .
C41 C 1.05723(18) 1.00179(18) 0.6241(2) 0.0616(12) Uani 1 1 d . . . . .
H41 H 1.072538 1.028089 0.599572 0.074 Uiso 1 1 calc R . . . .
C42 C 1.04167(16) 0.94306(16) 0.60425(19) 0.0481(8) Uani 1 1 d . . . . .
C43 C 1.04603(16) 0.91761(19) 0.54868(18) 0.0518(9) Uani 1 1 d . . . . .
C44 C 1.03112(18) 0.85992(18) 0.53441(17) 0.0501(9) Uani 1 1 d . . . . .
H44 H 1.034530 0.844091 0.496956 0.060 Uiso 1 1 calc R . . . .
C45 C 1.01079(16) 0.82353(17) 0.57426(15) 0.0441(7) Uani 1 1 d . . . . .
H45 H 1.001803 0.783095 0.563736 0.053 Uiso 1 1 calc R . . . .
C46 C 0.88436(15) 0.97813(14) 0.73508(16) 0.0383(6) Uani 1 1 d . . . . .
C47 C 0.85718(14) 0.95768(14) 0.67262(15) 0.0364(6) Uani 1 1 d . . . . .
C48 C 0.84878(16) 0.87980(15) 0.60428(15) 0.0413(7) Uani 1 1 d . . . . .
H48 H 0.859990 0.840818 0.596042 0.050 Uiso 1 1 calc R . . . .
C49 C 0.80767(18) 0.91191(18) 0.55619(17) 0.0494(8) Uani 1 1 d . . . . .
H49 H 0.790550 0.894462 0.516719 0.059 Uiso 1 1 calc R . . . .
C50 C 0.79252(18) 0.96904(18) 0.56701(17) 0.0500(8) Uani 1 1 d . . . . .
H50 H 0.765121 0.991551 0.534816 0.060 Uiso 1 1 calc R . . . .
C51 C 0.81779(16) 0.99409(15) 0.62607(17) 0.0426(7) Uani 1 1 d . . . . .
C52 C 0.80619(18) 1.05269(16) 0.6431(2) 0.0513(9) Uani 1 1 d . . . . .
C53 C 0.83172(19) 1.07219(16) 0.7006(2) 0.0559(10) Uani 1 1 d . . . . .
H53 H 0.823632 1.111691 0.710326 0.067 Uiso 1 1 calc R . . . .
C54 C 0.87027(17) 1.03616(15) 0.7472(2) 0.0487(8) Uani 1 1 d . . . . .
H54 H 0.886945 1.051637 0.787676 0.058 Uiso 1 1 calc R . . . .
C55 C 1.07409(15) 0.83892(16) 0.87572(15) 0.0403(7) Uani 1 1 d . . . . .
C56 C 1.06648(14) 0.77649(15) 0.86078(14) 0.0363(6) Uani 1 1 d . . . . .
C57 C 1.01862(14) 0.70671(14) 0.78722(15) 0.0363(6) Uani 1 1 d . . . . .
H57 H 0.991363 0.697334 0.747533 0.044 Uiso 1 1 calc R . . . .
C58 C 1.04835(16) 0.66018(16) 0.82617(17) 0.0431(7) Uani 1 1 d . . . . .
H58 H 1.041748 0.620308 0.812396 0.052 Uiso 1 1 calc R . . . .
C59 C 1.08662(16) 0.67255(16) 0.88366(17) 0.0451(7) Uani 1 1 d . . . . .
H59 H 1.106329 0.641294 0.910422 0.054 Uiso 1 1 calc R . . . .
C60 C 1.09695(14) 0.73191(16) 0.90342(15) 0.0397(7) Uani 1 1 d . . . . .
C61 C 1.13595(15) 0.75098(18) 0.96207(15) 0.0466(8) Uani 1 1 d . . . . .
C62 C 1.14386(17) 0.8094(2) 0.97629(17) 0.0510(9) Uani 1 1 d . . . . .
H62 H 1.170382 0.820755 1.015678 0.061 Uiso 1 1 calc R . . . .
C63 C 1.11378(17) 0.85367(18) 0.93419(17) 0.0482(8) Uani 1 1 d . . . . .
H63 H 1.120510 0.894166 0.945616 0.058 Uiso 1 1 calc R . . . .
C64 C 0.87535(14) 0.74169(14) 0.76899(15) 0.0371(6) Uani 1 1 d . . . . .
C65 C 0.89558(14) 0.75994(14) 0.83318(15) 0.0375(6) Uani 1 1 d . . . . .
C66 C 0.94265(18) 0.83312(17) 0.90261(16) 0.0460(7) Uani 1 1 d . . . . .
H66 H 0.961938 0.870918 0.910800 0.055 Uiso 1 1 calc R . . . .
C67 C 0.9356(2) 0.7995(2) 0.95222(17) 0.0547(10) Uani 1 1 d . . . . .
H67 H 0.949314 0.814980 0.992884 0.066 Uiso 1 1 calc R . . . .
C68 C 0.9090(2) 0.74487(19) 0.94165(18) 0.0553(10) Uani 1 1 d . . . . .
H68 H 0.904394 0.721809 0.974867 0.066 Uiso 1 1 calc R . . . .
C69 C 0.88821(17) 0.72275(16) 0.88092(17) 0.0459(8) Uani 1 1 d . . . . .
C70 C 0.85991(19) 0.66639(16) 0.8637(2) 0.0531(10) Uani 1 1 d . . . . .
C71 C 0.84045(19) 0.64931(16) 0.8035(2) 0.0538(10) Uani 1 1 d . . . . .
H71 H 0.821565 0.611553 0.793166 0.065 Uiso 1 1 calc R . . . .
C72 C 0.84764(16) 0.68629(16) 0.75621(18) 0.0463(8) Uani 1 1 d . . . . .
H72 H 0.833201 0.672991 0.714738 0.056 Uiso 1 1 calc R . . . .
C73 C 0.15371(15) 0.70052(16) 0.23373(16) 0.0417(7) Uani 1 1 d . . . . .
H73A H 0.137755 0.716968 0.266284 0.050 Uiso 1 1 calc R . . . .
H73B H 0.121242 0.673690 0.208311 0.050 Uiso 1 1 calc R . . . .
C74 C 0.16152(16) 0.75167(16) 0.19296(17) 0.0441(7) Uani 1 1 d . . . . .
H74A H 0.199117 0.774850 0.214551 0.053 Uiso 1 1 calc R . . . .
H74B H 0.167010 0.735901 0.154422 0.053 Uiso 1 1 calc R . . . .
C75 C 0.10471(16) 0.79130(15) 0.17793(16) 0.0426(7) Uani 1 1 d . . . . .
H75A H 0.106119 0.815236 0.214719 0.051 Uiso 1 1 calc R . . . .
H75B H 0.066905 0.766244 0.168237 0.051 Uiso 1 1 calc R . . . .
C76 C 0.0997(2) 0.83328(19) 0.12333(19) 0.0558(9) Uani 1 1 d . . . . .
H76A H 0.098711 0.809960 0.086789 0.084 Uiso 1 1 calc GR . . . .
H76B H 0.135720 0.859898 0.133527 0.084 Uiso 1 1 calc GR . . . .
H76C H 0.061353 0.856673 0.114934 0.084 Uiso 1 1 calc GR . . . .
C77 C 0.25823(16) 0.69879(19) 0.31496(17) 0.0478(8) Uani 1 1 d . . . . .
H77A H 0.268487 0.735404 0.296189 0.057 Uiso 1 1 calc R . . . .
H77B H 0.296963 0.675207 0.329796 0.057 Uiso 1 1 calc R . . . .
C78 C 0.23750(19) 0.7162(3) 0.37075(19) 0.0647(12) Uani 1 1 d . . . . .
H78A H 0.200688 0.742527 0.357173 0.078 Uiso 1 1 calc R . . . .
H78B H 0.225246 0.680236 0.389020 0.078 Uiso 1 1 calc R . . . .
C79 C 0.28976(19) 0.7481(2) 0.41942(18) 0.0550(9) Uani 1 1 d . . . . .
H79A H 0.273480 0.761345 0.452972 0.066 Uiso 1 1 calc R . . . .
H79B H 0.301641 0.783848 0.400536 0.066 Uiso 1 1 calc R . . . .
C80 C 0.3482(2) 0.71076(19) 0.44748(19) 0.0557(9) Uani 1 1 d . . . . .
H80A H 0.369782 0.704302 0.416587 0.084 Uiso 1 1 calc GR . . . .
H80B H 0.336384 0.672477 0.460821 0.084 Uiso 1 1 calc GR . . . .
H80C H 0.376029 0.731613 0.482981 0.084 Uiso 1 1 calc GR . . . .
C81 C 0.18782(17) 0.60924(17) 0.29102(19) 0.0493(8) Uani 1 1 d . . . . .
H81A H 0.158463 0.587374 0.256636 0.059 Uiso 1 1 calc R . . . .
H81B H 0.164242 0.622831 0.318746 0.059 Uiso 1 1 calc R . . . .
C82 C 0.23847(19) 0.5666(2) 0.3265(2) 0.0623(11) Uani 1 1 d . . . . .
H82A H 0.262420 0.584000 0.366588 0.075 Uiso 0.596(11) 1 calc R . P C 1
H82B H 0.267556 0.557812 0.302707 0.075 Uiso 0.596(11) 1 calc R . P C 1
H82C H 0.254963 0.545247 0.296865 0.075 Uiso 0.404(11) 1 calc R . P C 2
H82D H 0.273123 0.589801 0.354043 0.075 Uiso 0.404(11) 1 calc R . P C 2
C83 C 0.2025(4) 0.5053(4) 0.3373(5) 0.059(2) Uani 0.596(11) 1 d . . P C 1
H83A H 0.175645 0.490720 0.296983 0.070 Uiso 0.596(11) 1 calc R . P C 1
H83B H 0.234001 0.474339 0.355102 0.070 Uiso 0.596(11) 1 calc R . P C 1
C83A C 0.2178(7) 0.5236(6) 0.3631(7) 0.055(3) Uani 0.404(11) 1 d . . P C 2
H83C H 0.194705 0.542896 0.388478 0.066 Uiso 0.404(11) 1 calc R . P C 2
H83D H 0.253485 0.501369 0.390371 0.066 Uiso 0.404(11) 1 calc R . P C 2
C84 C 0.1643(4) 0.5147(3) 0.3783(4) 0.063(2) Uani 0.596(11) 1 d . . P C 1
H84A H 0.132746 0.545020 0.360679 0.095 Uiso 0.596(11) 1 calc GR . P C 1
H84B H 0.190881 0.527919 0.418716 0.095 Uiso 0.596(11) 1 calc GR . P C 1
H84C H 0.143670 0.477568 0.382943 0.095 Uiso 0.596(11) 1 calc GR . P C 1
C84A C 0.1737(6) 0.4813(6) 0.3130(7) 0.079(4) Uani 0.404(11) 1 d . . P C 2
H84D H 0.197822 0.462149 0.289093 0.118 Uiso 0.404(11) 1 calc GR . P C 2
H84E H 0.139985 0.504714 0.285314 0.118 Uiso 0.404(11) 1 calc GR . P C 2
H84F H 0.155889 0.451077 0.333483 0.118 Uiso 0.404(11) 1 calc GR . P C 2
C85 C 0.24576(15) 0.64619(15) 0.21971(16) 0.0403(7) Uani 1 1 d . . . . .
H85A H 0.285654 0.627504 0.243220 0.048 Uiso 1 1 calc R . . . .
H85B H 0.255978 0.682893 0.201060 0.048 Uiso 1 1 calc R . . . .
C86 C 0.21219(17) 0.60438(16) 0.16787(17) 0.0454(7) Uani 1 1 d . . . . .
H86A H 0.172224 0.621996 0.142978 0.054 Uiso 1 1 calc R . . . .
H86B H 0.203343 0.566222 0.184919 0.054 Uiso 1 1 calc R . . . .
C87 C 0.25525(18) 0.59459(17) 0.12790(17) 0.0480(8) Uani 1 1 d . . . . .
H87A H 0.257479 0.631824 0.105736 0.058 Uiso 1 1 calc R . . . .
H87B H 0.297700 0.585772 0.155218 0.058 Uiso 1 1 calc R . . . .
C88 C 0.2351(3) 0.5452(3) 0.0814(2) 0.0807(16) Uani 1 1 d . . . . .
H88A H 0.197047 0.556931 0.049229 0.121 Uiso 1 1 calc GR . . . .
H88B H 0.226974 0.509359 0.101984 0.121 Uiso 1 1 calc GR . . . .
H88C H 0.268177 0.537229 0.062788 0.121 Uiso 1 1 calc GR . . . .
C89 C 0.7726(2) 0.9027(3) 0.7934(3) 0.0755(15) Uani 1 1 d . . . . .
H89A H 0.805096 0.872191 0.809462 0.091 Uiso 1 1 calc R . . . .
H89B H 0.788152 0.929778 0.767207 0.091 Uiso 1 1 calc R . . . .
C90 C 0.76610(19) 0.93777(19) 0.8474(2) 0.0571(10) Uani 1 1 d . . . . .
H90A H 0.750426 0.911728 0.874370 0.069 Uiso 1 1 calc R . . . .
H90B H 0.735644 0.970178 0.832460 0.069 Uiso 1 1 calc R . . . .
C91 C 0.8286(2) 0.9635(3) 0.8837(3) 0.0873(18) Uani 1 1 d . . . . .
H91A H 0.857923 0.930378 0.899339 0.105 Uiso 1 1 calc R . . . .
H91B H 0.844845 0.986950 0.855258 0.105 Uiso 1 1 calc R . . . .
C92 C 0.8282(3) 1.0022(3) 0.9372(3) 0.0840(16) Uani 1 1 d . . . . .
H92A H 0.801728 1.036821 0.922166 0.126 Uiso 1 1 calc GR . . . .
H92B H 0.870791 1.015298 0.958571 0.126 Uiso 1 1 calc GR . . . .
H92C H 0.811949 0.979738 0.965734 0.126 Uiso 1 1 calc GR . . . .
C93 C 0.73604(19) 0.8372(2) 0.7053(3) 0.0714(14) Uani 1 1 d . . . . .
H93A H 0.767320 0.807758 0.727603 0.086 Uiso 1 1 calc R . . . .
H93B H 0.757297 0.865078 0.684781 0.086 Uiso 1 1 calc R . . . .
C94 C 0.68552(19) 0.8048(2) 0.6556(2) 0.0645(12) Uani 1 1 d . . . . .
H94A H 0.652678 0.833154 0.633824 0.077 Uiso 1 1 calc R . . . .
H94B H 0.666153 0.774074 0.674827 0.077 Uiso 1 1 calc R . . . .
C95 C 0.7140(2) 0.7759(2) 0.6097(3) 0.0734(14) Uani 1 1 d . . . . .
H95A H 0.736445 0.806617 0.593661 0.088 Uiso 1 1 calc R . . . .
H95B H 0.745039 0.746091 0.631684 0.088 Uiso 1 1 calc R . . . .
C96 C 0.6678(2) 0.7466(2) 0.5565(3) 0.0716(12) Uani 1 1 d . . . . .
H96A H 0.640029 0.721519 0.571646 0.107 Uiso 1 1 calc GR . . . .
H96B H 0.689692 0.722072 0.534225 0.107 Uiso 1 1 calc GR . . . .
H96C H 0.643167 0.776792 0.528735 0.107 Uiso 1 1 calc GR . . . .
C97 C 0.6642(2) 0.91569(19) 0.7225(2) 0.0599(11) Uani 1 1 d . . . . .
H97A H 0.625790 0.893559 0.701192 0.072 Uiso 1 1 calc R . . . .
H97B H 0.655440 0.939825 0.755139 0.072 Uiso 1 1 calc R . . . .
C98 C 0.6790(3) 0.9568(2) 0.6768(3) 0.0852(16) Uani 1 1 d D U . . .
H98A H 0.720170 0.975584 0.695528 0.102 Uiso 0.594(13) 1 calc R . P B 1
H98B H 0.680511 0.934368 0.640019 0.102 Uiso 0.594(13) 1 calc R . P B 1
H98C H 0.690396 0.933335 0.645194 0.102 Uiso 0.406(13) 1 calc R . P B 2
H98D H 0.715122 0.981950 0.698263 0.102 Uiso 0.406(13) 1 calc R . P B 2
C99 C 0.6299(9) 1.0028(9) 0.6590(11) 0.154(7) Uani 0.594(13) 1 d D U P B 1
H99A H 0.615112 1.014366 0.694109 0.184 Uiso 0.594(13) 1 calc R . P B 1
H99B H 0.644335 1.038480 0.642050 0.184 Uiso 0.594(13) 1 calc R . P B 1
C99A C 0.6231(7) 0.9961(5) 0.6458(6) 0.065(3) Uani 0.406(13) 1 d D U P B 2
H99C H 0.585983 0.970258 0.637760 0.078 Uiso 0.406(13) 1 calc R . P B 2
H99D H 0.619992 1.024907 0.677547 0.078 Uiso 0.406(13) 1 calc R . P B 2
C100 C 0.68699(19) 0.8301(2) 0.7900(3) 0.0720(13) Uani 1 1 d . U . . .
H10A H 0.656250 0.804781 0.760182 0.086 Uiso 0.424(11) 1 calc R . P A 1
H10B H 0.663246 0.854887 0.810778 0.086 Uiso 0.424(11) 1 calc R . P A 1
H10C H 0.646000 0.815377 0.764029 0.086 Uiso 0.576(11) 1 calc R . P A 2
H10D H 0.680692 0.851628 0.825409 0.086 Uiso 0.576(11) 1 calc R . P A 2
C101 C 0.7283(5) 0.7887(5) 0.8390(6) 0.057(2) Uani 0.424(11) 1 d D U P A 1
H10E H 0.745246 0.757358 0.818301 0.068 Uiso 0.424(11) 1 calc R . P A 1
H10F H 0.763825 0.811657 0.865440 0.068 Uiso 0.424(11) 1 calc R . P A 1
C102 C 0.6933(5) 0.7599(6) 0.8793(6) 0.064(3) Uani 0.424(11) 1 d D U P A 1
H10G H 0.681347 0.790642 0.904505 0.077 Uiso 0.424(11) 1 calc R . P A 1
H10H H 0.654740 0.741207 0.852777 0.077 Uiso 0.424(11) 1 calc R . P A 1
C103 C 0.7324(6) 0.7141(6) 0.9208(6) 0.080(4) Uani 0.424(11) 1 d D U P A 1
H10I H 0.720151 0.674610 0.903346 0.120 Uiso 0.424(11) 1 calc GR . P A 1
H10J H 0.726276 0.716569 0.961476 0.120 Uiso 0.424(11) 1 calc GR . P A 1
H10K H 0.776388 0.720924 0.924747 0.120 Uiso 0.424(11) 1 calc GR . P A 1
C104 C 0.5869(8) 0.9741(8) 0.6166(8) 0.149(6) Uani 0.594(13) 1 d . U P B 1
H10L H 0.604600 0.959298 0.585117 0.223 Uiso 0.594(13) 1 calc GR . P B 1
H10M H 0.552123 1.000852 0.597496 0.223 Uiso 0.594(13) 1 calc GR . P B 1
H10N H 0.571783 0.940650 0.635518 0.223 Uiso 0.594(13) 1 calc GR . P B 1

loop_
_atom_site_aniso_label
_atom_site_aniso_U_11
_atom_site_aniso_U_22
_atom_site_aniso_U_33
_atom_site_aniso_U_23
_atom_site_aniso_U_13
_atom_site_aniso_U_12
Eu1 0.03061(8) 0.04174(8) 0.03786(9) 0.00533(6) 0.01466(7) 0.00114(5)
Eu2 0.03212(8) 0.03581(8) 0.03120(8) -0.00116(5) 0.01223(6) 0.00037(5)
Cl1 0.0665(7) 0.0529(6) 0.1208(11) 0.0225(6) 0.0258(7) -0.0161(5)
Cl2 0.0496(5) 0.0481(5) 0.1146(10) 0.0199(5) 0.0318(6) 0.0114(4)
Cl3 0.0866(9) 0.0942(9) 0.0801(9) 0.0465(7) 0.0167(7) -0.0106(7)
Cl4 0.0628(6) 0.0529(5) 0.0603(6) 0.0172(4) 0.0201(5) 0.0139(4)
Cl5 0.0568(6) 0.0957(8) 0.0848(8) 0.0519(7) 0.0439(6) 0.0265(5)
Cl6 0.0748(7) 0.0568(6) 0.0951(9) 0.0248(6) 0.0228(7) 0.0240(5)
Cl7 0.0412(5) 0.0907(7) 0.0452(5) 0.0236(5) 0.0078(4) 0.0024(4)
Cl8 0.1267(11) 0.0556(6) 0.1049(10) 0.0279(6) 0.0862(9) 0.0190(6)
O1 0.0370(12) 0.0502(13) 0.0407(12) 0.0009(10) 0.0103(10) -0.0013(10)
O2 0.0423(12) 0.0451(12) 0.0429(12) 0.0057(10) 0.0156(11) 0.0030(10)
O3 0.0505(15) 0.0610(15) 0.0511(15) 0.0128(12) 0.0296(13) 0.0110(11)
O4 0.0371(12) 0.0370(11) 0.0446(13) 0.0022(9) 0.0079(10) -0.0009(8)
O5 0.0418(12) 0.0383(10) 0.0362(11) 0.0019(8) 0.0172(10) 0.0030(9)
O6 0.0408(12) 0.0415(11) 0.0389(11) -0.0043(9) 0.0144(10) 0.0018(9)
O7 0.0404(12) 0.0460(12) 0.0401(12) -0.0022(10) 0.0057(10) 0.0009(10)
O8 0.0394(12) 0.0470(12) 0.0357(11) -0.0001(9) 0.0144(10) -0.0045(9)
N1 0.0338(13) 0.0378(12) 0.0424(14) -0.0008(10) 0.0168(12) 0.0013(10)
N2 0.0309(13) 0.0472(14) 0.0423(14) 0.0080(11) 0.0130(12) -0.0013(10)
N3 0.0338(14) 0.0571(17) 0.0550(18) 0.0151(14) 0.0149(14) 0.0017(12)
N4 0.0294(12) 0.0506(15) 0.0362(13) -0.0029(11) 0.0128(11) -0.0013(10)
N5 0.0334(13) 0.0391(13) 0.0538(17) 0.0010(12) 0.0172(13) 0.0004(10)
N6 0.0343(13) 0.0385(12) 0.0382(13) -0.0005(10) 0.0166(11) 0.0011(10)
N7 0.0303(12) 0.0421(13) 0.0327(12) 0.0006(10) 0.0140(10) 0.0009(10)
N8 0.0385(14) 0.0454(14) 0.0342(13) 0.0009(10) 0.0159(12) 0.0073(11)
N9 0.0311(13) 0.0529(15) 0.0435(15) 0.0004(12) 0.0178(12) 0.0000(11)
N10 0.0351(16) 0.071(2) 0.091(3) -0.0163(19) 0.0346(18) -0.0072(14)
C1 0.0289(14) 0.0401(15) 0.0498(18) -0.0010(13) 0.0111(14) 0.0050(11)
C1A 0.060(5) 0.077(5) 0.101(6) -0.008(4) 0.019(4) 0.018(4)
C1B 0.083(6) 0.104(6) 0.099(7) 0.007(5) 0.040(5) 0.033(5)
C1C 0.225(17) 0.125(11) 0.113(9) 0.000(8) 0.081(11) 0.038(11)
C1D 0.166(14) 0.096(10) 0.048(6) 0.031(6) 0.039(7) 0.015(9)
C2 0.0300(14) 0.0356(14) 0.0510(18) 0.0016(12) 0.0181(14) 0.0033(11)
C3 0.0441(17) 0.0448(16) 0.0435(17) -0.0015(13) 0.0203(15) 0.0000(13)
C4 0.057(2) 0.058(2) 0.0459(19) 0.0055(16) 0.0289(18) 0.0057(17)
C5 0.052(2) 0.0472(18) 0.064(2) 0.0127(16) 0.0339(19) 0.0040(15)
C6 0.0350(15) 0.0384(15) 0.061(2) 0.0088(14) 0.0207(16) 0.0043(12)
C7 0.0419(19) 0.0395(17) 0.082(3) 0.0085(17) 0.019(2) -0.0006(14)
C8 0.044(2) 0.0400(17) 0.083(3) -0.0086(18) 0.007(2) -0.0028(14)
C9 0.0405(18) 0.0460(18) 0.061(2) -0.0052(16) 0.0067(17) 0.0035(14)
C10 0.0383(16) 0.0432(16) 0.0524(19) 0.0043(14) 0.0208(16) -0.0029(13)
C11 0.0326(15) 0.0397(15) 0.0532(19) 0.0076(13) 0.0180(15) -0.0029(12)
C12 0.0355(16) 0.058(2) 0.0460(18) 0.0050(15) 0.0151(15) -0.0022(14)
C13 0.0414(19) 0.066(2) 0.048(2) 0.0143(17) 0.0078(16) -0.0078(17)
C14 0.0344(17) 0.0520(19) 0.068(2) 0.0172(17) 0.0134(17) -0.0019(14)
C15 0.0313(15) 0.0438(16) 0.064(2) 0.0136(15) 0.0173(16) -0.0009(12)
C16 0.0431(19) 0.0371(16) 0.089(3) 0.0110(17) 0.031(2) 0.0034(14)
C17 0.055(2) 0.0407(17) 0.075(3) -0.0023(17) 0.031(2) -0.0018(15)
C18 0.055(2) 0.0435(17) 0.061(2) -0.0042(16) 0.0284(19) -0.0051(15)
C19 0.0350(16) 0.071(2) 0.052(2) 0.0179(17) 0.0232(16) 0.0114(15)
C20 0.0295(15) 0.064(2) 0.054(2) 0.0166(17) 0.0152(15) 0.0040(14)
C21 0.045(2) 0.056(2) 0.063(2) 0.0075(18) 0.0145(19) -0.0078(16)
C22 0.051(2) 0.059(2) 0.077(3) 0.015(2) 0.012(2) -0.0084(18)
C23 0.049(2) 0.067(3) 0.080(3) 0.023(2) 0.015(2) -0.0070(19)
C24 0.0361(17) 0.068(2) 0.062(2) 0.0238(19) 0.0146(17) 0.0001(16)
C25 0.049(2) 0.077(3) 0.067(3) 0.032(2) 0.019(2) 0.000(2)
C26 0.056(2) 0.096(3) 0.050(2) 0.027(2) 0.020(2) 0.006(2)
C27 0.051(2) 0.081(3) 0.054(2) 0.017(2) 0.0260(19) 0.010(2)
C28 0.0323(14) 0.0390(14) 0.0406(16) 0.0017(12) 0.0176(13) -0.0007(11)
C29 0.0289(13) 0.0406(14) 0.0376(15) 0.0013(11) 0.0159(12) -0.0022(11)
C30 0.0365(17) 0.059(2) 0.0460(18) -0.0114(15) 0.0118(15) 0.0039(14)
C31 0.049(2) 0.0501(19) 0.065(2) -0.0190(17) 0.0182(19) 0.0030(16)
C32 0.0457(19) 0.0421(17) 0.064(2) -0.0029(15) 0.0218(18) 0.0050(14)
C33 0.0343(15) 0.0427(15) 0.0439(17) 0.0023(12) 0.0198(14) 0.0018(12)
C34 0.0421(17) 0.0465(17) 0.0437(17) 0.0113(13) 0.0187(15) 0.0093(13)
C35 0.0411(17) 0.0563(19) 0.0357(16) 0.0055(14) 0.0113(14) 0.0026(14)
C36 0.0383(16) 0.0449(16) 0.0389(16) -0.0011(13) 0.0102(14) -0.0018(13)
C37 0.0313(14) 0.0433(15) 0.0352(15) 0.0068(12) 0.0094(13) 0.0082(12)
C38 0.0297(14) 0.0439(16) 0.0481(18) 0.0079(13) 0.0163(14) 0.0059(12)
C39 0.0401(18) 0.0442(18) 0.089(3) -0.0105(18) 0.033(2) -0.0051(14)
C40 0.048(2) 0.0408(18) 0.113(4) 0.006(2) 0.039(2) -0.0025(15)
C41 0.045(2) 0.049(2) 0.102(3) 0.025(2) 0.038(2) 0.0082(16)
C42 0.0329(16) 0.0527(19) 0.064(2) 0.0197(17) 0.0235(16) 0.0114(13)
C43 0.0354(16) 0.072(2) 0.053(2) 0.0307(18) 0.0209(16) 0.0161(16)
C44 0.0423(18) 0.073(2) 0.0383(17) 0.0131(16) 0.0178(16) 0.0113(16)
C45 0.0415(17) 0.0554(19) 0.0379(16) 0.0051(14) 0.0159(15) 0.0084(14)
C46 0.0344(15) 0.0387(15) 0.0476(17) -0.0043(12) 0.0208(14) -0.0028(11)
C47 0.0318(14) 0.0386(14) 0.0432(16) 0.0029(12) 0.0179(13) 0.0012(11)
C48 0.0425(17) 0.0466(17) 0.0366(16) -0.0023(13) 0.0149(14) 0.0017(13)
C49 0.0461(19) 0.067(2) 0.0371(17) 0.0036(15) 0.0154(16) 0.0058(16)
C50 0.0450(19) 0.062(2) 0.0448(19) 0.0149(16) 0.0160(16) 0.0101(16)
C51 0.0376(16) 0.0427(16) 0.0528(19) 0.0108(14) 0.0216(15) 0.0061(13)
C52 0.047(2) 0.0436(17) 0.067(2) 0.0117(16) 0.0226(19) 0.0073(15)
C53 0.052(2) 0.0378(16) 0.085(3) -0.0023(17) 0.031(2) 0.0026(15)
C54 0.0460(19) 0.0407(16) 0.063(2) -0.0082(15) 0.0214(18) 0.0013(14)
C55 0.0326(15) 0.0520(17) 0.0366(16) -0.0040(13) 0.0109(13) -0.0005(13)
C56 0.0297(14) 0.0496(16) 0.0316(14) 0.0010(12) 0.0121(12) 0.0015(12)
C57 0.0326(14) 0.0420(15) 0.0378(15) -0.0017(12) 0.0160(13) -0.0005(11)
C58 0.0397(17) 0.0428(16) 0.0511(19) 0.0066(14) 0.0199(16) 0.0012(13)
C59 0.0382(16) 0.0509(18) 0.0496(19) 0.0110(15) 0.0184(15) 0.0032(14)
C60 0.0304(14) 0.0575(18) 0.0350(15) 0.0077(13) 0.0154(13) 0.0024(13)
C61 0.0315(15) 0.074(2) 0.0338(16) 0.0102(15) 0.0098(14) 0.0028(15)
C62 0.0363(17) 0.081(3) 0.0341(16) -0.0038(16) 0.0083(15) -0.0017(17)
C63 0.0376(17) 0.065(2) 0.0386(17) -0.0106(15) 0.0065(15) 0.0007(15)
C64 0.0323(14) 0.0408(15) 0.0427(16) 0.0009(12) 0.0180(13) 0.0025(11)
C65 0.0327(14) 0.0445(15) 0.0397(16) 0.0042(12) 0.0174(13) 0.0079(12)
C66 0.0495(19) 0.0533(19) 0.0391(17) -0.0040(14) 0.0190(16) 0.0069(15)
C67 0.061(2) 0.073(3) 0.0351(17) 0.0019(16) 0.0218(17) 0.0193(19)
C68 0.065(2) 0.065(2) 0.047(2) 0.0160(17) 0.0344(19) 0.0237(19)
C69 0.0487(19) 0.0496(18) 0.0507(19) 0.0106(15) 0.0319(17) 0.0151(14)
C70 0.058(2) 0.0438(17) 0.074(3) 0.0151(17) 0.045(2) 0.0129(16)
C71 0.054(2) 0.0388(17) 0.082(3) 0.0040(16) 0.042(2) 0.0017(14)
C72 0.0415(18) 0.0450(17) 0.057(2) -0.0034(15) 0.0212(17) -0.0022(13)
C73 0.0297(14) 0.0515(18) 0.0456(18) 0.0020(14) 0.0139(14) 0.0001(12)
C74 0.0384(16) 0.0501(18) 0.0484(19) 0.0015(14) 0.0198(15) -0.0012(13)
C75 0.0398(17) 0.0457(17) 0.0456(18) -0.0049(13) 0.0182(15) -0.0039(13)
C76 0.055(2) 0.061(2) 0.054(2) 0.0072(18) 0.0196(19) 0.0008(18)
C77 0.0332(16) 0.069(2) 0.0432(18) -0.0093(16) 0.0150(15) 0.0010(15)
C78 0.043(2) 0.110(4) 0.047(2) -0.015(2) 0.0217(18) 0.003(2)
C79 0.053(2) 0.073(3) 0.0428(19) -0.0095(17) 0.0210(18) 0.0073(18)
C80 0.059(2) 0.059(2) 0.047(2) 0.0079(17) 0.0131(19) 0.0048(18)
C81 0.0368(17) 0.058(2) 0.057(2) 0.0151(17) 0.0212(17) 0.0038(15)
C82 0.048(2) 0.076(3) 0.072(3) 0.026(2) 0.030(2) 0.0165(19)
C83 0.044(5) 0.057(6) 0.073(7) 0.018(5) 0.016(5) 0.013(4)
C83A 0.048(7) 0.062(7) 0.054(7) 0.010(5) 0.015(6) -0.012(5)
C84 0.061(4) 0.058(4) 0.075(5) 0.018(3) 0.026(4) 0.016(3)
C84A 0.052(7) 0.056(7) 0.104(11) 0.022(6) -0.012(7) -0.013(5)
C85 0.0317(15) 0.0489(17) 0.0436(17) -0.0028(13) 0.0165(14) -0.0011(12)
C86 0.0384(17) 0.0468(17) 0.0481(19) -0.0024(14) 0.0088(15) -0.0041(13)
C87 0.0467(19) 0.0532(19) 0.0391(17) -0.0025(14) 0.0056(15) 0.0077(15)
C88 0.069(3) 0.092(4) 0.063(3) -0.035(3) -0.006(2) 0.015(3)
C89 0.041(2) 0.103(4) 0.095(4) -0.036(3) 0.039(2) -0.020(2)
C90 0.046(2) 0.062(2) 0.073(3) 0.001(2) 0.033(2) 0.0048(17)
C91 0.052(3) 0.131(5) 0.088(4) -0.041(4) 0.033(3) -0.009(3)
C92 0.065(3) 0.108(4) 0.085(4) -0.025(3) 0.032(3) 0.000(3)
C93 0.038(2) 0.079(3) 0.108(4) -0.036(3) 0.037(2) -0.0124(19)
C94 0.041(2) 0.060(2) 0.096(3) -0.014(2) 0.026(2) -0.0046(17)
C95 0.050(2) 0.072(3) 0.105(4) -0.027(3) 0.034(3) -0.009(2)
C96 0.072(3) 0.066(3) 0.083(3) -0.002(2) 0.032(3) -0.009(2)
C97 0.051(2) 0.062(2) 0.080(3) -0.010(2) 0.039(2) -0.0065(18)
C98 0.119(4) 0.061(3) 0.105(4) -0.010(3) 0.077(4) -0.013(3)
C99 0.176(10) 0.118(9) 0.166(11) 0.008(8) 0.051(7) 0.012(7)
C99A 0.123(8) 0.031(4) 0.046(5) -0.004(3) 0.033(5) -0.016(4)
C100 0.0361(19) 0.080(3) 0.103(4) 0.014(3) 0.026(2) 0.0001(19)
C101 0.052(5) 0.063(5) 0.061(5) -0.011(4) 0.025(4) 0.012(4)
C102 0.042(5) 0.083(7) 0.064(6) 0.007(5) 0.010(4) 0.021(4)
C103 0.078(8) 0.097(9) 0.073(7) 0.025(6) 0.034(6) 0.036(6)
C104 0.124(9) 0.158(12) 0.154(11) 0.067(9) 0.028(8) 0.007(9)

loop_
_atom_type_symbol
_atom_type_description
_atom_type_scat_dispersion_real
_atom_type_scat_dispersion_imag
_atom_type_scat_source
C C 0.0035 0.0016 'International Tables Vol C Tables 4.2.6.8 and 6.1.1.4'
H H 0.0000 0.0000 'International Tables Vol C Tables 4.2.6.8 and 6.1.1.4'
Cl Cl 0.1488 0.1603 'International Tables Vol C Tables 4.2.6.8 and 6.1.1.4'
Eu Eu -0.0084 3.7772 'International Tables Vol C Tables 4.2.6.8 and 6.1.1.4'
N N 0.0065 0.0032 'International Tables Vol C Tables 4.2.6.8 and 6.1.1.4'
O O 0.0116 0.0061 'International Tables Vol C Tables 4.2.6.8 and 6.1.1.4'

loop_
_geom_angle_atom_site_label_1
_geom_angle_atom_site_label_2
_geom_angle_atom_site_label_3
_geom_angle
_geom_angle_site_symmetry_1
_geom_angle_site_symmetry_3
_geom_angle_publ_flag
O1 Eu1 N1 65.18(9) . . ?
O1 Eu1 N2 78.31(9) . . ?
O1 Eu1 N3 138.85(10) . . ?
O1 Eu1 N4 78.10(9) . . ?
O1 Eu1 C1 19.63(8) . . ?
O1 Eu1 C10 106.96(9) . . ?
O1 Eu1 C19 96.35(10) . . ?
O1 Eu1 C28 118.20(8) . . ?
O2 Eu1 O1 113.10(8) . . ?
O2 Eu1 N1 77.58(8) . . ?
O2 Eu1 N2 64.86(9) . . ?
O2 Eu1 N3 77.97(9) . . ?
O2 Eu1 N4 140.13(8) . . ?
O2 Eu1 C1 106.11(8) . . ?
O2 Eu1 C10 19.08(9) . . ?
O2 Eu1 C19 115.51(9) . . ?
O2 Eu1 C28 99.33(8) . . ?
O3 Eu1 O1 82.57(9) . . ?
O3 Eu1 O2 136.44(9) . . ?
O3 Eu1 O4 112.75(10) . . ?
O3 Eu1 N1 142.02(9) . . ?
O3 Eu1 N2 80.41(9) . . ?
O3 Eu1 N3 65.99(10) . . ?
O3 Eu1 N4 81.33(9) . . ?
O3 Eu1 C1 99.54(10) . . ?
O3 Eu1 C10 119.25(9) . . ?
O3 Eu1 C19 21.39(10) . . ?
O3 Eu1 C28 108.44(9) . . ?
O4 Eu1 O1 136.70(8) . . ?
O4 Eu1 O2 84.13(9) . . ?
O4 Eu1 N1 81.80(9) . . ?
O4 Eu1 N2 142.11(9) . . ?
O4 Eu1 N3 81.98(9) . . ?
O4 Eu1 N4 65.55(8) . . ?
O4 Eu1 C1 119.66(8) . . ?
O4 Eu1 C10 100.06(9) . . ?
O4 Eu1 C19 112.00(9) . . ?
O4 Eu1 C28 19.66(8) . . ?
N1 Eu1 N2 110.14(8) . . ?
N1 Eu1 C1 45.90(9) . . ?
N1 Eu1 C10 90.26(8) . . ?
N1 Eu1 C19 161.10(10) . . ?
N1 Eu1 C28 73.20(8) . . ?
N2 Eu1 C1 90.83(9) . . ?
N2 Eu1 C10 46.22(9) . . ?
N2 Eu1 C19 67.39(8) . . ?
N2 Eu1 C28 161.60(9) . . ?
N3 Eu1 N1 151.82(10) . . ?
N3 Eu1 N2 71.10(9) . . ?
N3 Eu1 N4 119.79(9) . . ?
N3 Eu1 C1 158.05(10) . . ?
N3 Eu1 C10 70.14(9) . . ?
N3 Eu1 C19 46.74(11) . . ?
N3 Eu1 C28 97.29(9) . . ?
N4 Eu1 N1 73.15(8) . . ?
N4 Eu1 N2 151.74(9) . . ?
N4 Eu1 C1 71.18(8) . . ?
N4 Eu1 C10 159.02(9) . . ?
N4 Eu1 C19 100.13(9) . . ?
N4 Eu1 C28 46.51(8) . . ?
C10 Eu1 C1 106.59(8) . . ?
C19 Eu1 C1 115.35(10) . . ?
C19 Eu1 C10 99.50(9) . . ?
C19 Eu1 C28 115.44(8) . . ?
C28 Eu1 C1 103.16(8) . . ?
C28 Eu1 C10 117.03(9) . . ?
O5 Eu2 N5 65.91(8) . . ?
O5 Eu2 N6 78.97(8) . . ?
O5 Eu2 N7 80.05(8) . . ?
O5 Eu2 N8 138.45(8) . . ?
O5 Eu2 C37 19.64(8) . . ?
O5 Eu2 C46 118.42(8) . . ?
O5 Eu2 C55 110.95(8) . . ?
O5 Eu2 C64 95.74(8) . . ?
O6 Eu2 O5 136.56(8) . . ?
O6 Eu2 N5 79.67(8) . . ?
O6 Eu2 N6 65.39(8) . . ?
O6 Eu2 N7 140.62(8) . . ?
O6 Eu2 N8 82.16(8) . . ?
O6 Eu2 C37 119.22(8) . . ?
O6 Eu2 C46 19.64(8) . . ?
O6 Eu2 C55 97.47(8) . . ?
O6 Eu2 C64 111.65(8) . . ?
O7 Eu2 O5 114.77(8) . . ?
O7 Eu2 O6 82.48(8) . . ?
O7 Eu2 N5 79.98(9) . . ?
O7 Eu2 N6 140.37(9) . . ?
O7 Eu2 N7 65.38(9) . . ?
O7 Eu2 N8 78.34(9) . . ?
O7 Eu2 C37 108.10(9) . . ?
O7 Eu2 C46 98.46(9) . . ?
O7 Eu2 C55 19.92(9) . . ?
O7 Eu2 C64 117.32(9) . . ?
O8 Eu2 O5 82.18(8) . . ?
O8 Eu2 O6 113.07(8) . . ?
O8 Eu2 O7 136.85(8) . . ?
O8 Eu2 N5 140.54(9) . . ?
O8 Eu2 N6 79.62(9) . . ?
O8 Eu2 N7 80.38(9) . . ?
O8 Eu2 N8 65.30(8) . . ?
O8 Eu2 C37 98.80(8) . . ?
O8 Eu2 C46 107.66(8) . . ?
O8 Eu2 C55 118.09(9) . . ?
O8 Eu2 C64 19.99(8) . . ?
N5 Eu2 N6 72.24(9) . . ?
N5 Eu2 N7 114.16(8) . . ?
N5 Eu2 N8 153.27(9) . . ?
N5 Eu2 C37 46.54(9) . . ?
N5 Eu2 C46 71.43(8) . . ?
N5 Eu2 C55 95.51(9) . . ?
N5 Eu2 C64 159.68(9) . . ?
N6 Eu2 N8 117.06(8) . . ?
N6 Eu2 C37 71.90(8) . . ?
N6 Eu2 C46 46.27(8) . . ?
N6 Eu2 C55 160.06(9) . . ?
N6 Eu2 C64 96.57(8) . . ?
N7 Eu2 N6 152.69(8) . . ?
N7 Eu2 N8 69.99(8) . . ?
N7 Eu2 C37 93.09(7) . . ?
N7 Eu2 C46 160.26(8) . . ?
N7 Eu2 C55 46.69(9) . . ?
N7 Eu2 C64 68.38(8) . . ?
N8 Eu2 C37 157.94(8) . . ?
N8 Eu2 C46 96.52(8) . . ?
N8 Eu2 C55 67.59(9) . . ?
N8 Eu2 C64 46.97(9) . . ?
C46 Eu2 C37 103.15(8) . . ?
C55 Eu2 C37 111.44(8) . . ?
C55 Eu2 C46 115.47(9) . . ?
C64 Eu2 C37 114.38(8) . . ?
C64 Eu2 C46 113.46(8) . . ?
C64 Eu2 C55 99.45(9) . . ?
C1 O1 Eu1 123.7(2) . . ?
C10 O2 Eu1 124.9(2) . . ?
C19 O3 Eu1 119.5(2) . . ?
C28 O4 Eu1 123.6(2) . . ?
C37 O5 Eu2 123.5(2) . . ?
C46 O6 Eu2 123.35(19) . . ?
C55 O7 Eu2 122.7(2) . . ?
C64 O8 Eu2 122.7(2) . . ?
C2 N1 Eu1 114.3(2) . . ?
C3 N1 Eu1 126.3(2) . . ?
C3 N1 C2 119.1(3) . . ?
C11 N2 Eu1 113.9(2) . . ?
C12 N2 Eu1 126.8(2) . . ?
C12 N2 C11 118.9(3) . . ?
C20 N3 Eu1 111.3(3) . . ?
C21 N3 Eu1 127.1(2) . . ?
C21 N3 C20 119.0(3) . . ?
C29 N4 Eu1 113.4(2) . . ?
C30 N4 Eu1 126.9(2) . . ?
C30 N4 C29 118.9(3) . . ?
C38 N5 Eu2 114.3(2) . . ?
C39 N5 Eu2 126.2(2) . . ?
C39 N5 C38 119.0(3) . . ?
C47 N6 Eu2 114.5(2) . . ?
C48 N6 Eu2 126.7(2) . . ?
C48 N6 C47 118.4(3) . . ?
C56 N7 Eu2 113.1(2) . . ?
C57 N7 Eu2 126.7(2) . . ?
C57 N7 C56 118.5(3) . . ?
C65 N8 Eu2 111.32(19) . . ?
C66 N8 Eu2 127.4(2) . . ?
C66 N8 C65 119.1(3) . . ?
C73 N9 C77 111.0(3) . . ?
C81 N9 C73 106.1(2) . . ?
C81 N9 C77 111.8(3) . . ?
C85 N9 C73 111.3(3) . . ?
C85 N9 C77 105.0(2) . . ?
C85 N9 C81 111.7(3) . . ?
C89 N10 C100 111.1(4) . . ?
C93 N10 C89 105.7(3) . . ?
C93 N10 C100 110.5(4) . . ?
C97 N10 C89 111.4(4) . . ?
C97 N10 C93 112.0(4) . . ?
C97 N10 C100 106.3(3) . . ?
O1 C1 Eu1 36.67(15) . . ?
O1 C1 C2 119.5(3) . . ?
O1 C1 C9 123.3(3) . . ?
C2 C1 Eu1 83.34(19) . . ?
C9 C1 Eu1 158.9(3) . . ?
C9 C1 C2 117.2(3) . . ?
H1AA C1A H1AB 108.4 . . ?
C1B C1A H1AA 110.0 . . ?
C1B C1A H1AB 110.0 . . ?
C1B C1A C1C 108.5(12) . . ?
C1C C1A H1AA 110.0 . . ?
C1C C1A H1AB 110.0 . . ?
C1A C1B H1BA 109.6 . . ?
C1A C1B H1BB 109.6 . . ?
C1A C1B C100 110.4(8) . . ?
H1BA C1B H1BB 108.1 . . ?
C100 C1B H1BA 109.6 . . ?
C100 C1B H1BB 109.6 . . ?
C1A C1C H1CA 109.5 . . ?
C1A C1C H1CB 109.5 . . ?
C1A C1C H1CC 109.5 . . ?
H1CA C1C H1CB 109.5 . . ?
H1CA C1C H1CC 109.5 . . ?
H1CB C1C H1CC 109.5 . . ?
H1DA C1D H1DB 109.5 . . ?
H1DA C1D H1DC 109.5 . . ?
H1DB C1D H1DC 109.5 . . ?
C99A C1D H1DA 109.5 . . ?
C99A C1D H1DB 109.5 . . ?
C99A C1D H1DC 109.5 . . ?
N1 C2 C1 116.0(3) . . ?
N1 C2 C6 121.9(3) . . ?
C6 C2 C1 122.0(3) . . ?
N1 C3 H3 118.7 . . ?
N1 C3 C4 122.6(3) . . ?
C4 C3 H3 118.7 . . ?
C3 C4 H4 120.3 . . ?
C5 C4 C3 119.4(3) . . ?
C5 C4 H4 120.3 . . ?
C4 C5 H5 120.1 . . ?
C4 C5 C6 119.8(3) . . ?
C6 C5 H5 120.1 . . ?
C2 C6 C7 116.9(3) . . ?
C5 C6 C2 117.3(3) . . ?
C5 C6 C7 125.8(3) . . ?
C6 C7 Cl1 119.2(3) . . ?
C8 C7 Cl1 119.8(3) . . ?
C8 C7 C6 120.9(3) . . ?
C7 C8 H8 119.2 . . ?
C7 C8 C9 121.5(4) . . ?
C9 C8 H8 119.2 . . ?
C1 C9 H9 119.3 . . ?
C8 C9 C1 121.4(4) . . ?
C8 C9 H9 119.3 . . ?
O2 C10 Eu1 36.00(15) . . ?
O2 C10 C11 119.2(3) . . ?
O2 C10 C18 124.6(4) . . ?
C11 C10 Eu1 83.92(19) . . ?
C18 C10 Eu1 159.0(3) . . ?
C18 C10 C11 116.2(3) . . ?
N2 C11 C10 115.7(3) . . ?
N2 C11 C15 122.2(3) . . ?
C15 C11 C10 122.1(3) . . ?
N2 C12 H12 118.8 . . ?
N2 C12 C13 122.4(4) . . ?
C13 C12 H12 118.8 . . ?
C12 C13 H13 120.1 . . ?
C14 C13 C12 119.8(4) . . ?
C14 C13 H13 120.1 . . ?
C13 C14 H14 120.1 . . ?
C13 C14 C15 119.8(4) . . ?
C15 C14 H14 120.1 . . ?
C11 C15 C16 116.9(4) . . ?
C14 C15 C11 116.9(3) . . ?
C14 C15 C16 126.2(3) . . ?
C15 C16 Cl2 118.8(4) . . ?
C17 C16 Cl2 119.8(3) . . ?
C17 C16 C15 121.4(4) . . ?
C16 C17 H17 119.3 . . ?
C16 C17 C18 121.4(4) . . ?
C18 C17 H17 119.3 . . ?
C10 C18 H18 119.0 . . ?
C17 C18 C10 121.9(4) . . ?
C17 C18 H18 119.0 . . ?
O3 C19 Eu1 39.09(16) . . ?
O3 C19 C20 119.1(3) . . ?
O3 C19 C27 122.4(4) . . ?
C20 C19 Eu1 82.7(2) . . ?
C27 C19 Eu1 154.7(3) . . ?
C27 C19 C20 118.5(4) . . ?
N3 C20 C19 116.7(3) . . ?
N3 C20 C24 121.2(4) . . ?
C19 C20 C24 122.0(4) . . ?
N3 C21 H21 118.4 . . ?
N3 C21 C22 123.2(4) . . ?
C22 C21 H21 118.4 . . ?
C21 C22 H22 121.2 . . ?
C23 C22 C21 117.6(5) . . ?
C23 C22 H22 121.2 . . ?
C22 C23 H23 119.2 . . ?
C22 C23 C24 121.7(4) . . ?
C24 C23 H23 119.2 . . ?
C23 C24 C20 117.2(4) . . ?
C23 C24 C25 126.3(4) . . ?
C25 C24 C20 116.5(4) . . ?
C24 C25 Cl3 119.2(4) . . ?
C26 C25 Cl3 118.4(4) . . ?
C26 C25 C24 122.4(4) . . ?
C25 C26 H26 119.9 . . ?
C25 C26 C27 120.2(4) . . ?
C27 C26 H26 119.9 . . ?
C19 C27 C26 120.2(5) . . ?
C19 C27 H27 119.9 . . ?
C26 C27 H27 119.9 . . ?
O4 C28 Eu1 36.77(15) . . ?
O4 C28 C29 119.1(3) . . ?
O4 C28 C36 124.0(3) . . ?
C29 C28 Eu1 83.06(19) . . ?
C36 C28 Eu1 159.0(2) . . ?
C36 C28 C29 116.9(3) . . ?
N4 C29 C28 116.1(3) . . ?
N4 C29 C33 122.0(3) . . ?
C33 C29 C28 121.9(3) . . ?
N4 C30 H30 118.6 . . ?
N4 C30 C31 122.8(4) . . ?
C31 C30 H30 118.6 . . ?
C30 C31 H31 120.3 . . ?
C32 C31 C30 119.4(3) . . ?
C32 C31 H31 120.3 . . ?
C31 C32 H32 120.1 . . ?
C31 C32 C33 119.8(3) . . ?
C33 C32 H32 120.1 . . ?
C32 C33 C29 116.9(3) . . ?
C32 C33 C34 125.5(3) . . ?
C34 C33 C29 117.6(3) . . ?
C33 C34 Cl4 119.1(3) . . ?
C35 C34 Cl4 119.9(3) . . ?
C35 C34 C33 121.0(3) . . ?
C34 C35 H35 119.3 . . ?
C34 C35 C36 121.5(3) . . ?
C36 C35 H35 119.3 . . ?
C28 C36 C35 121.1(3) . . ?
C28 C36 H36 119.5 . . ?
C35 C36 H36 119.5 . . ?
O5 C37 Eu2 36.82(14) . . ?
O5 C37 C38 119.3(3) . . ?
O5 C37 C45 123.8(3) . . ?
C38 C37 Eu2 82.75(18) . . ?
C45 C37 Eu2 159.8(3) . . ?
C45 C37 C38 116.9(3) . . ?
N5 C38 C37 116.0(3) . . ?
N5 C38 C42 122.3(3) . . ?
C42 C38 C37 121.7(3) . . ?
N5 C39 H39 118.8 . . ?
N5 C39 C40 122.5(4) . . ?
C40 C39 H39 118.8 . . ?
C39 C40 H40 120.4 . . ?
C41 C40 C39 119.1(4) . . ?
C41 C40 H40 120.4 . . ?
C40 C41 H41 119.8 . . ?
C40 C41 C42 120.4(3) . . ?
C42 C41 H41 119.8 . . ?
C38 C42 C43 117.2(3) . . ?
C41 C42 C38 116.7(4) . . ?
C41 C42 C43 126.1(3) . . ?
C42 C43 Cl5 118.9(3) . . ?
C44 C43 Cl5 119.6(3) . . ?
C44 C43 C42 121.4(3) . . ?
C43 C44 H44 119.6 . . ?
C43 C44 C45 120.8(3) . . ?
C45 C44 H44 119.6 . . ?
C37 C45 C44 121.8(4) . . ?
C37 C45 H45 119.1 . . ?
C44 C45 H45 119.1 . . ?
O6 C46 Eu2 37.01(13) . . ?
O6 C46 C47 119.4(3) . . ?
O6 C46 C54 124.3(3) . . ?
C47 C46 Eu2 83.25(18) . . ?
C54 C46 Eu2 159.4(3) . . ?
C54 C46 C47 116.2(3) . . ?
N6 C47 C46 115.6(3) . . ?
N6 C47 C51 122.2(3) . . ?
C51 C47 C46 122.2(3) . . ?
N6 C48 H48 118.4 . . ?
N6 C48 C49 123.1(3) . . ?
C49 C48 H48 118.4 . . ?
C48 C49 H49 120.5 . . ?
C50 C49 C48 119.0(4) . . ?
C50 C49 H49 120.5 . . ?
C49 C50 H50 120.1 . . ?
C49 C50 C51 119.8(3) . . ?
C51 C50 H50 120.1 . . ?
C47 C51 C52 117.3(3) . . ?
C50 C51 C47 117.4(3) . . ?
C50 C51 C52 125.3(3) . . ?
C51 C52 Cl6 119.1(3) . . ?
C53 C52 Cl6 120.0(3) . . ?
C53 C52 C51 120.9(4) . . ?
C52 C53 H53 118.9 . . ?
C52 C53 C54 122.2(3) . . ?
C54 C53 H53 118.9 . . ?
C46 C54 C53 121.2(4) . . ?
C46 C54 H54 119.4 . . ?
C53 C54 H54 119.4 . . ?
O7 C55 Eu2 37.43(15) . . ?
O7 C55 C56 118.9(3) . . ?
O7 C55 C63 124.3(3) . . ?
C56 C55 Eu2 82.99(19) . . ?
C63 C55 Eu2 157.5(3) . . ?
C63 C55 C56 116.8(3) . . ?
N7 C56 C55 115.7(3) . . ?
N7 C56 C60 122.3(3) . . ?
C60 C56 C55 122.0(3) . . ?
N7 C57 H57 118.7 . . ?
N7 C57 C58 122.6(3) . . ?
C58 C57 H57 118.7 . . ?
C57 C58 H58 120.2 . . ?
C59 C58 C57 119.7(3) . . ?
C59 C58 H58 120.2 . . ?
C58 C59 H59 120.1 . . ?
C58 C59 C60 119.8(3) . . ?
C60 C59 H59 120.1 . . ?
C56 C60 C61 117.3(3) . . ?
C59 C60 C56 117.1(3) . . ?
C59 C60 C61 125.6(3) . . ?
C60 C61 Cl7 119.3(3) . . ?
C62 C61 Cl7 119.6(3) . . ?
C62 C61 C60 121.1(3) . . ?
C61 C62 H62 119.1 . . ?
C61 C62 C63 121.7(3) . . ?
C63 C62 H62 119.1 . . ?
C55 C63 C62 121.0(4) . . ?
C55 C63 H63 119.5 . . ?
C62 C63 H63 119.5 . . ?
O8 C64 Eu2 37.35(15) . . ?
O8 C64 C65 118.8(3) . . ?
O8 C64 C72 124.5(3) . . ?
C65 C64 Eu2 83.62(18) . . ?
C72 C64 Eu2 156.2(2) . . ?
C72 C64 C65 116.7(3) . . ?
N8 C65 C64 116.1(3) . . ?
N8 C65 C69 121.9(3) . . ?
C69 C65 C64 121.9(3) . . ?
N8 C66 H66 118.8 . . ?
N8 C66 C67 122.3(4) . . ?
C67 C66 H66 118.8 . . ?
C66 C67 H67 120.1 . . ?
C68 C67 C66 119.8(4) . . ?
C68 C67 H67 120.1 . . ?
C67 C68 H68 120.3 . . ?
C67 C68 C69 119.4(3) . . ?
C69 C68 H68 120.3 . . ?
C65 C69 C70 117.6(3) . . ?
C68 C69 C65 117.4(4) . . ?
C68 C69 C70 125.0(3) . . ?
C69 C70 Cl8 119.3(3) . . ?
C71 C70 Cl8 120.0(3) . . ?
C71 C70 C69 120.7(3) . . ?
C70 C71 H71 119.2 . . ?
C70 C71 C72 121.7(4) . . ?
C72 C71 H71 119.2 . . ?
C64 C72 C71 121.4(4) . . ?
C64 C72 H72 119.3 . . ?
C71 C72 H72 119.3 . . ?
N9 C73 H73A 107.9 . . ?
N9 C73 H73B 107.9 . . ?
N9 C73 C74 117.4(3) . . ?
H73A C73 H73B 107.2 . . ?
C74 C73 H73A 107.9 . . ?
C74 C73 H73B 107.9 . . ?
C73 C74 H74A 109.7 . . ?
C73 C74 H74B 109.7 . . ?
H74A C74 H74B 108.2 . . ?
C75 C74 C73 109.8(3) . . ?
C75 C74 H74A 109.7 . . ?
C75 C74 H74B 109.7 . . ?
C74 C75 H75A 108.9 . . ?
C74 C75 H75B 108.9 . . ?
C74 C75 C76 113.3(3) . . ?
H75A C75 H75B 107.7 . . ?
C76 C75 H75A 108.9 . . ?
C76 C75 H75B 108.9 . . ?
C75 C76 H76A 109.5 . . ?
C75 C76 H76B 109.5 . . ?
C75 C76 H76C 109.5 . . ?
H76A C76 H76B 109.5 . . ?
H76A C76 H76C 109.5 . . ?
H76B C76 H76C 109.5 . . ?
N9 C77 H77A 108.3 . . ?
N9 C77 H77B 108.3 . . ?
N9 C77 C78 115.9(3) . . ?
H77A C77 H77B 107.4 . . ?
C78 C77 H77A 108.3 . . ?
C78 C77 H77B 108.3 . . ?
C77 C78 H78A 109.4 . . ?
C77 C78 H78B 109.4 . . ?
H78A C78 H78B 108.0 . . ?
C79 C78 C77 111.1(3) . . ?
C79 C78 H78A 109.4 . . ?
C79 C78 H78B 109.4 . . ?
C78 C79 H79A 108.6 . . ?
C78 C79 H79B 108.6 . . ?
C78 C79 C80 114.8(4) . . ?
H79A C79 H79B 107.5 . . ?
C80 C79 H79A 108.6 . . ?
C80 C79 H79B 108.6 . . ?
C79 C80 H80A 109.5 . . ?
C79 C80 H80B 109.5 . . ?
C79 C80 H80C 109.5 . . ?
H80A C80 H80B 109.5 . . ?
H80A C80 H80C 109.5 . . ?
H80B C80 H80C 109.5 . . ?
N9 C81 H81A 108.5 . . ?
N9 C81 H81B 108.5 . . ?
N9 C81 C82 115.0(3) . . ?
H81A C81 H81B 107.5 . . ?
C82 C81 H81A 108.5 . . ?
C82 C81 H81B 108.5 . . ?
C81 C82 H82A 110.4 . . ?
C81 C82 H82B 110.4 . . ?
C81 C82 H82C 108.7 . . ?
C81 C82 H82D 108.7 . . ?
C81 C82 C83 106.6(4) . . ?
H82A C82 H82B 108.6 . . ?
H82C C82 H82D 107.6 . . ?
C83 C82 H82A 110.4 . . ?
C83 C82 H82B 110.4 . . ?
C83A C82 C81 114.2(7) . . ?
C83A C82 H82C 108.7 . . ?
C83A C82 H82D 108.7 . . ?
C82 C83 H83A 109.1 . . ?
C82 C83 H83B 109.1 . . ?
H83A C83 H83B 107.9 . . ?
C84 C83 C82 112.4(7) . . ?
C84 C83 H83A 109.1 . . ?
C84 C83 H83B 109.1 . . ?
C82 C83A H83C 111.1 . . ?
C82 C83A H83D 111.1 . . ?
C82 C83A C84A 103.3(10) . . ?
H83C C83A H83D 109.1 . . ?
C84A C83A H83C 111.1 . . ?
C84A C83A H83D 111.1 . . ?
C83 C84 H84A 109.5 . . ?
C83 C84 H84B 109.5 . . ?
C83 C84 H84C 109.5 . . ?
H84A C84 H84B 109.5 . . ?
H84A C84 H84C 109.5 . . ?
H84B C84 H84C 109.5 . . ?
C83A C84A H84D 109.5 . . ?
C83A C84A H84E 109.5 . . ?
C83A C84A H84F 109.5 . . ?
H84D C84A H84E 109.5 . . ?
H84D C84A H84F 109.5 . . ?
H84E C84A H84F 109.5 . . ?
N9 C85 H85A 108.1 . . ?
N9 C85 H85B 108.1 . . ?
N9 C85 C86 116.7(3) . . ?
H85A C85 H85B 107.3 . . ?
C86 C85 H85A 108.1 . . ?
C86 C85 H85B 108.1 . . ?
C85 C86 H86A 110.3 . . ?
C85 C86 H86B 110.3 . . ?
C85 C86 C87 107.2(3) . . ?
H86A C86 H86B 108.5 . . ?
C87 C86 H86A 110.3 . . ?
C87 C86 H86B 110.3 . . ?
C86 C87 H87A 108.7 . . ?
C86 C87 H87B 108.7 . . ?
H87A C87 H87B 107.6 . . ?
C88 C87 C86 114.4(4) . . ?
C88 C87 H87A 108.7 . . ?
C88 C87 H87B 108.7 . . ?
C87 C88 H88A 109.5 . . ?
C87 C88 H88B 109.5 . . ?
C87 C88 H88C 109.5 . . ?
H88A C88 H88B 109.5 . . ?
H88A C88 H88C 109.5 . . ?
H88B C88 H88C 109.5 . . ?
N10 C89 H89A 107.9 . . ?
N10 C89 H89B 107.9 . . ?
H89A C89 H89B 107.2 . . ?
C90 C89 N10 117.5(3) . . ?
C90 C89 H89A 107.9 . . ?
C90 C89 H89B 107.9 . . ?
C89 C90 H90A 109.7 . . ?
C89 C90 H90B 109.7 . . ?
C89 C90 C91 110.0(3) . . ?
H90A C90 H90B 108.2 . . ?
C91 C90 H90A 109.7 . . ?
C91 C90 H90B 109.7 . . ?
C90 C91 H91A 108.4 . . ?
C90 C91 H91B 108.4 . . ?
H91A C91 H91B 107.4 . . ?
C92 C91 C90 115.7(4) . . ?
C92 C91 H91A 108.4 . . ?
C92 C91 H91B 108.4 . . ?
C91 C92 H92A 109.5 . . ?
C91 C92 H92B 109.5 . . ?
C91 C92 H92C 109.5 . . ?
H92A C92 H92B 109.5 . . ?
H92A C92 H92C 109.5 . . ?
H92B C92 H92C 109.5 . . ?
N10 C93 H93A 108.2 . . ?
N10 C93 H93B 108.2 . . ?
N10 C93 C94 116.5(3) . . ?
H93A C93 H93B 107.3 . . ?
C94 C93 H93A 108.2 . . ?
C94 C93 H93B 108.2 . . ?
C93 C94 H94A 109.7 . . ?
C93 C94 H94B 109.7 . . ?
C93 C94 C95 109.8(3) . . ?
H94A C94 H94B 108.2 . . ?
C95 C94 H94A 109.7 . . ?
C95 C94 H94B 109.7 . . ?
C94 C95 H95A 108.7 . . ?
C94 C95 H95B 108.7 . . ?
H95A C95 H95B 107.6 . . ?
C96 C95 C94 114.2(4) . . ?
C96 C95 H95A 108.7 . . ?
C96 C95 H95B 108.7 . . ?
C95 C96 H96A 109.5 . . ?
C95 C96 H96B 109.5 . . ?
C95 C96 H96C 109.5 . . ?
H96A C96 H96B 109.5 . . ?
H96A C96 H96C 109.5 . . ?
H96B C96 H96C 109.5 . . ?
N10 C97 H97A 108.5 . . ?
N10 C97 H97B 108.5 . . ?
H97A C97 H97B 107.5 . . ?
C98 C97 N10 115.1(4) . . ?
C98 C97 H97A 108.5 . . ?
C98 C97 H97B 108.5 . . ?
C97 C98 H98A 110.0 . . ?
C97 C98 H98B 110.0 . . ?
C97 C98 H98C 109.5 . . ?
C97 C98 H98D 109.5 . . ?
C97 C98 C99A 110.7(6) . . ?
H98A C98 H98B 108.4 . . ?
H98C C98 H98D 108.1 . . ?
C99 C98 C97 108.5(11) . . ?
C99 C98 H98A 110.0 . . ?
C99 C98 H98B 110.0 . . ?
C99A C98 H98C 109.5 . . ?
C99A C98 H98D 109.5 . . ?
C98 C99 H99A 111.7 . . ?
C98 C99 H99B 111.7 . . ?
H99A C99 H99B 109.5 . . ?
C104 C99 C98 100.3(15) . . ?
C104 C99 H99A 111.7 . . ?
C104 C99 H99B 111.7 . . ?
C1D C99A C98 125.4(13) . . ?
C1D C99A H99C 106.0 . . ?
C1D C99A H99D 106.0 . . ?
C98 C99A H99C 106.0 . . ?
C98 C99A H99D 106.0 . . ?
H99C C99A H99D 106.3 . . ?
N10 C100 C1B 109.6(5) . . ?
N10 C100 H10A 106.9 . . ?
N10 C100 H10B 106.9 . . ?
N10 C100 H10C 109.8 . . ?
N10 C100 H10D 109.8 . . ?
N10 C100 C101 121.5(5) . . ?
C1B C100 H10C 109.8 . . ?
C1B C100 H10D 109.8 . . ?
H10A C100 H10B 106.7 . . ?
H10C C100 H10D 108.2 . . ?
C101 C100 H10A 106.9 . . ?
C101 C100 H10B 106.9 . . ?
C100 C101 H10E 109.0 . . ?
C100 C101 H10F 109.0 . . ?
H10E C101 H10F 107.8 . . ?
C102 C101 C100 112.9(8) . . ?
C102 C101 H10E 109.0 . . ?
C102 C101 H10F 109.0 . . ?
C101 C102 H10G 109.3 . . ?
C101 C102 H10H 109.3 . . ?
H10G C102 H10H 108.0 . . ?
C103 C102 C101 111.4(9) . . ?
C103 C102 H10G 109.3 . . ?
C103 C102 H10H 109.3 . . ?
C102 C103 H10I 109.5 . . ?
C102 C103 H10J 109.5 . . ?
C102 C103 H10K 109.5 . . ?
H10I C103 H10J 109.5 . . ?
H10I C103 H10K 109.5 . . ?
H10J C103 H10K 109.5 . . ?
C99 C104 H10L 109.5 . . ?
C99 C104 H10M 109.5 . . ?
C99 C104 H10N 109.5 . . ?
H10L C104 H10M 109.5 . . ?
H10L C104 H10N 109.5 . . ?
H10M C104 H10N 109.5 . . ?

loop_
_geom_bond_atom_site_label_1
_geom_bond_atom_site_label_2
_geom_bond_distance
_geom_bond_site_symmetry_2
_geom_bond_publ_flag
Eu1 O1 2.342(2) . ?
Eu1 O2 2.336(2) . ?
Eu1 O3 2.326(2) . ?
Eu1 O4 2.330(3) . ?
Eu1 N1 2.609(3) . ?
Eu1 N2 2.633(3) . ?
Eu1 N3 2.598(3) . ?
Eu1 N4 2.604(3) . ?
Eu1 C1 3.263(3) . ?
Eu1 C10 3.259(3) . ?
Eu1 C19 3.210(3) . ?
Eu1 C28 3.243(3) . ?
Eu2 O5 2.346(2) . ?
Eu2 O6 2.346(2) . ?
Eu2 O7 2.333(3) . ?
Eu2 O8 2.314(2) . ?
Eu2 N5 2.588(3) . ?
Eu2 N6 2.600(3) . ?
Eu2 N7 2.600(3) . ?
Eu2 N8 2.633(3) . ?
Eu2 C37 3.263(3) . ?
Eu2 C46 3.255(3) . ?
Eu2 C55 3.232(4) . ?
Eu2 C64 3.211(3) . ?
Cl1 C7 1.748(4) . ?
Cl2 C16 1.752(4) . ?
Cl3 C25 1.755(4) . ?
Cl4 C34 1.758(3) . ?
Cl5 C43 1.753(3) . ?
Cl6 C52 1.743(4) . ?
Cl7 C61 1.748(4) . ?
Cl8 C70 1.747(4) . ?
O1 C1 1.318(4) . ?
O2 C10 1.299(4) . ?
O3 C19 1.346(4) . ?
O4 C28 1.310(4) . ?
O5 C37 1.316(4) . ?
O6 C46 1.310(4) . ?
O7 C55 1.308(4) . ?
O8 C64 1.304(4) . ?
N1 C2 1.365(4) . ?
N1 C3 1.321(4) . ?
N2 C11 1.366(4) . ?
N2 C12 1.310(5) . ?
N3 C20 1.361(5) . ?
N3 C21 1.332(5) . ?
N4 C29 1.365(4) . ?
N4 C30 1.316(4) . ?
N5 C38 1.380(4) . ?
N5 C39 1.318(5) . ?
N6 C47 1.366(4) . ?
N6 C48 1.332(4) . ?
N7 C56 1.365(4) . ?
N7 C57 1.327(4) . ?
N8 C65 1.360(4) . ?
N8 C66 1.321(4) . ?
N9 C73 1.524(4) . ?
N9 C77 1.526(5) . ?
N9 C81 1.523(4) . ?
N9 C85 1.518(4) . ?
N10 C89 1.524(6) . ?
N10 C93 1.520(5) . ?
N10 C97 1.506(6) . ?
N10 C100 1.527(6) . ?
C1 C2 1.426(5) . ?
C1 C9 1.397(5) . ?
C1A H1AA 0.9900 . ?
C1A H1AB 0.9900 . ?
C1A C1B 1.453(15) . ?
C1A C1C 1.468(11) . ?
C1B H1BA 0.9900 . ?
C1B H1BB 0.9900 . ?
C1B C100 1.585(12) . ?
C1C H1CA 0.9800 . ?
C1C H1CB 0.9800 . ?
C1C H1CC 0.9800 . ?
C1D H1DA 0.9800 . ?
C1D H1DB 0.9800 . ?
C1D H1DC 0.9800 . ?
C1D C99A 1.323(16) . ?
C2 C6 1.422(4) . ?
C3 H3 0.9500 . ?
C3 C4 1.413(5) . ?
C4 H4 0.9500 . ?
C4 C5 1.364(6) . ?
C5 H5 0.9500 . ?
C5 C6 1.414(6) . ?
C6 C7 1.428(5) . ?
C7 C8 1.359(6) . ?
C8 H8 0.9500 . ?
C8 C9 1.387(6) . ?
C9 H9 0.9500 . ?
C10 C11 1.448(5) . ?
C10 C18 1.398(5) . ?
C11 C15 1.426(5) . ?
C12 H12 0.9500 . ?
C12 C13 1.416(5) . ?
C13 H13 0.9500 . ?
C13 C14 1.356(6) . ?
C14 H14 0.9500 . ?
C14 C15 1.408(6) . ?
C15 C16 1.426(6) . ?
C16 C17 1.354(7) . ?
C17 H17 0.9500 . ?
C17 C18 1.396(6) . ?
C18 H18 0.9500 . ?
C19 C20 1.424(6) . ?
C19 C27 1.387(5) . ?
C20 C24 1.436(5) . ?
C21 H21 0.9500 . ?
C21 C22 1.416(6) . ?
C22 H22 0.9500 . ?
C22 C23 1.365(7) . ?
C23 H23 0.9500 . ?
C23 C24 1.393(7) . ?
C24 C25 1.401(6) . ?
C25 C26 1.377(7) . ?
C26 H26 0.9500 . ?
C26 C27 1.426(6) . ?
C27 H27 0.9500 . ?
C28 C29 1.442(4) . ?
C28 C36 1.391(5) . ?
C29 C33 1.424(4) . ?
C30 H30 0.9500 . ?
C30 C31 1.398(6) . ?
C31 H31 0.9500 . ?
C31 C32 1.368(6) . ?
C32 H32 0.9500 . ?
C32 C33 1.409(5) . ?
C33 C34 1.411(5) . ?
C34 C35 1.362(5) . ?
C35 H35 0.9500 . ?
C35 C36 1.411(5) . ?
C36 H36 0.9500 . ?
C37 C38 1.443(5) . ?
C37 C45 1.388(4) . ?
C38 C42 1.420(4) . ?
C39 H39 0.9500 . ?
C39 C40 1.413(6) . ?
C40 H40 0.9500 . ?
C40 C41 1.377(7) . ?
C41 H41 0.9500 . ?
C41 C42 1.411(6) . ?
C42 C43 1.421(6) . ?
C43 C44 1.359(6) . ?
C44 H44 0.9500 . ?
C44 C45 1.401(5) . ?
C45 H45 0.9500 . ?
C46 C47 1.444(5) . ?
C46 C54 1.396(4) . ?
C47 C51 1.420(5) . ?
C48 H48 0.9500 . ?
C48 C49 1.403(5) . ?
C49 H49 0.9500 . ?
C49 C50 1.375(6) . ?
C50 H50 0.9500 . ?
C50 C51 1.411(6) . ?
C51 C52 1.425(5) . ?
C52 C53 1.336(6) . ?
C53 H53 0.9500 . ?
C53 C54 1.409(6) . ?
C54 H54 0.9500 . ?
C55 C56 1.448(5) . ?
C55 C63 1.401(5) . ?
C56 C60 1.422(4) . ?
C57 H57 0.9500 . ?
C57 C58 1.407(5) . ?
C58 H58 0.9500 . ?
C58 C59 1.361(5) . ?
C59 H59 0.9500 . ?
C59 C60 1.410(5) . ?
C60 C61 1.425(5) . ?
C61 C62 1.357(6) . ?
C62 H62 0.9500 . ?
C62 C63 1.408(6) . ?
C63 H63 0.9500 . ?
C64 C65 1.454(5) . ?
C64 C72 1.389(5) . ?
C65 C69 1.423(4) . ?
C66 H66 0.9500 . ?
C66 C67 1.411(5) . ?
C67 H67 0.9500 . ?
C67 C68 1.361(6) . ?
C68 H68 0.9500 . ?
C68 C69 1.411(6) . ?
C69 C70 1.424(6) . ?
C70 C71 1.362(6) . ?
C71 H71 0.9500 . ?
C71 C72 1.412(5) . ?
C72 H72 0.9500 . ?
C73 H73A 0.9900 . ?
C73 H73B 0.9900 . ?
C73 C74 1.526(5) . ?
C74 H74A 0.9900 . ?
C74 H74B 0.9900 . ?
C74 C75 1.513(5) . ?
C75 H75A 0.9900 . ?
C75 H75B 0.9900 . ?
C75 C76 1.541(5) . ?
C76 H76A 0.9800 . ?
C76 H76B 0.9800 . ?
C76 H76C 0.9800 . ?
C77 H77A 0.9900 . ?
C77 H77B 0.9900 . ?
C77 C78 1.534(5) . ?
C78 H78A 0.9900 . ?
C78 H78B 0.9900 . ?
C78 C79 1.529(6) . ?
C79 H79A 0.9900 . ?
C79 H79B 0.9900 . ?
C79 C80 1.530(6) . ?
C80 H80A 0.9800 . ?
C80 H80B 0.9800 . ?
C80 H80C 0.9800 . ?
C81 H81A 0.9900 . ?
C81 H81B 0.9900 . ?
C81 C82 1.524(5) . ?
C82 H82A 0.9900 . ?
C82 H82B 0.9900 . ?
C82 H82C 0.9900 . ?
C82 H82D 0.9900 . ?
C82 C83 1.659(11) . ?
C82 C83A 1.446(13) . ?
C83 H83A 0.9900 . ?
C83 H83B 0.9900 . ?
C83 C84 1.467(11) . ?
C83A H83C 0.9900 . ?
C83A H83D 0.9900 . ?
C83A C84A 1.585(19) . ?
C84 H84A 0.9800 . ?
C84 H84B 0.9800 . ?
C84 H84C 0.9800 . ?
C84A H84D 0.9800 . ?
C84A H84E 0.9800 . ?
C84A H84F 0.9800 . ?
C85 H85A 0.9900 . ?
C85 H85B 0.9900 . ?
C85 C86 1.522(5) . ?
C86 H86A 0.9900 . ?
C86 H86B 0.9900 . ?
C86 C87 1.536(5) . ?
C87 H87A 0.9900 . ?
C87 H87B 0.9900 . ?
C87 C88 1.510(6) . ?
C88 H88A 0.9800 . ?
C88 H88B 0.9800 . ?
C88 H88C 0.9800 . ?
C89 H89A 0.9900 . ?
C89 H89B 0.9900 . ?
C89 C90 1.509(6) . ?
C90 H90A 0.9900 . ?
C90 H90B 0.9900 . ?
C90 C91 1.515(7) . ?
C91 H91A 0.9900 . ?
C91 H91B 0.9900 . ?
C91 C92 1.502(7) . ?
C92 H92A 0.9800 . ?
C92 H92B 0.9800 . ?
C92 H92C 0.9800 . ?
C93 H93A 0.9900 . ?
C93 H93B 0.9900 . ?
C93 C94 1.527(6) . ?
C94 H94A 0.9900 . ?
C94 H94B 0.9900 . ?
C94 C95 1.532(6) . ?
C95 H95A 0.9900 . ?
C95 H95B 0.9900 . ?
C95 C96 1.492(7) . ?
C96 H96A 0.9800 . ?
C96 H96B 0.9800 . ?
C96 H96C 0.9800 . ?
C97 H97A 0.9900 . ?
C97 H97B 0.9900 . ?
C97 C98 1.505(6) . ?
C98 H98A 0.9900 . ?
C98 H98B 0.9900 . ?
C98 H98C 0.9900 . ?
C98 H98D 0.9900 . ?
C98 C99 1.482(15) . ?
C98 C99A 1.528(13) . ?
C99 H99A 0.9900 . ?
C99 H99B 0.9900 . ?
C99 C104 1.31(3) . ?
C99A H99C 0.9900 . ?
C99A H99D 0.9900 . ?
C100 H10A 0.9900 . ?
C100 H10B 0.9900 . ?
C100 H10C 0.9900 . ?
C100 H10D 0.9900 . ?
C100 C101 1.533(13) . ?
C101 H10E 0.9900 . ?
C101 H10F 0.9900 . ?
C101 C102 1.527(13) . ?
C102 H10G 0.9900 . ?
C102 H10H 0.9900 . ?
C102 C103 1.494(8) . ?
C103 H10I 0.9800 . ?
C103 H10J 0.9800 . ?
C103 H10K 0.9800 . ?
C104 H10L 0.9800 . ?
C104 H10M 0.9800 . ?
C104 H10N 0.9800 . ?

loop_
_geom_torsion_atom_site_label_1
_geom_torsion_atom_site_label_2
_geom_torsion_atom_site_label_3
_geom_torsion_atom_site_label_4
_geom_torsion
_geom_torsion_site_symmetry_1
_geom_torsion_site_symmetry_2
_geom_torsion_site_symmetry_3
_geom_torsion_site_symmetry_4
_geom_torsion_publ_flag
Eu1 O1 C1 C2 10.1(4) . . . . ?
Eu1 O1 C1 C9 -170.7(2) . . . . ?
Eu1 O2 C10 C11 12.9(4) . . . . ?
Eu1 O2 C10 C18 -168.5(2) . . . . ?
Eu1 O3 C19 C20 23.7(4) . . . . ?
Eu1 O3 C19 C27 -156.5(3) . . . . ?
Eu1 O4 C28 C29 12.4(4) . . . . ?
Eu1 O4 C28 C36 -168.4(2) . . . . ?
Eu1 N1 C2 C1 -7.4(3) . . . . ?
Eu1 N1 C2 C6 172.4(2) . . . . ?
Eu1 N1 C3 C4 -172.0(2) . . . . ?
Eu1 N2 C11 C10 -5.6(3) . . . . ?
Eu1 N2 C11 C15 174.2(2) . . . . ?
Eu1 N2 C12 C13 -172.9(2) . . . . ?
Eu1 N3 C20 C19 -18.1(4) . . . . ?
Eu1 N3 C20 C24 160.5(3) . . . . ?
Eu1 N3 C21 C22 -159.3(3) . . . . ?
Eu1 N4 C29 C28 -11.1(3) . . . . ?
Eu1 N4 C29 C33 168.1(2) . . . . ?
Eu1 N4 C30 C31 -168.5(3) . . . . ?
Eu1 C1 C2 N1 5.4(2) . . . . ?
Eu1 C1 C2 C6 -174.4(3) . . . . ?
Eu1 C1 C9 C8 165.2(5) . . . . ?
Eu1 C10 C11 N2 4.1(2) . . . . ?
Eu1 C10 C11 C15 -175.6(3) . . . . ?
Eu1 C10 C18 C17 164.5(5) . . . . ?
Eu1 C19 C20 N3 13.6(3) . . . . ?
Eu1 C19 C20 C24 -164.9(3) . . . . ?
Eu1 C19 C27 C26 142.3(5) . . . . ?
Eu1 C28 C29 N4 8.2(2) . . . . ?
Eu1 C28 C29 C33 -171.0(2) . . . . ?
Eu1 C28 C36 C35 159.3(4) . . . . ?
Eu2 O5 C37 C38 8.1(4) . . . . ?
Eu2 O5 C37 C45 -171.8(2) . . . . ?
Eu2 O6 C46 C47 13.3(4) . . . . ?
Eu2 O6 C46 C54 -167.6(2) . . . . ?
Eu2 O7 C55 C56 18.2(4) . . . . ?
Eu2 O7 C55 C63 -161.6(3) . . . . ?
Eu2 O8 C64 C65 21.7(4) . . . . ?
Eu2 O8 C64 C72 -158.3(3) . . . . ?
Eu2 N5 C38 C37 -7.9(3) . . . . ?
Eu2 N5 C38 C42 172.0(2) . . . . ?
Eu2 N5 C39 C40 -172.0(3) . . . . ?
Eu2 N6 C47 C46 -7.2(3) . . . . ?
Eu2 N6 C47 C51 171.5(2) . . . . ?
Eu2 N6 C48 C49 -173.1(2) . . . . ?
Eu2 N7 C56 C55 -14.3(3) . . . . ?
Eu2 N7 C56 C60 164.2(2) . . . . ?
Eu2 N7 C57 C58 -163.9(2) . . . . ?
Eu2 N8 C65 C64 -15.9(3) . . . . ?
Eu2 N8 C65 C69 162.5(2) . . . . ?
Eu2 N8 C66 C67 -161.3(3) . . . . ?
Eu2 C37 C38 N5 5.7(3) . . . . ?
Eu2 C37 C38 C42 -174.2(3) . . . . ?
Eu2 C37 C45 C44 163.4(5) . . . . ?
Eu2 C46 C47 N6 5.3(2) . . . . ?
Eu2 C46 C47 C51 -173.5(3) . . . . ?
Eu2 C46 C54 C53 159.4(5) . . . . ?
Eu2 C55 C56 N7 10.6(2) . . . . ?
Eu2 C55 C56 C60 -167.9(3) . . . . ?
Eu2 C55 C63 C62 148.8(5) . . . . ?
Eu2 C64 C65 N8 12.1(2) . . . . ?
Eu2 C64 C65 C69 -166.2(3) . . . . ?
Eu2 C64 C72 C71 145.4(5) . . . . ?
Cl1 C7 C8 C9 -178.5(3) . . . . ?
Cl2 C16 C17 C18 -179.9(3) . . . . ?
Cl3 C25 C26 C27 -177.2(3) . . . . ?
Cl4 C34 C35 C36 -176.9(2) . . . . ?
Cl5 C43 C44 C45 -179.2(3) . . . . ?
Cl6 C52 C53 C54 -179.6(3) . . . . ?
Cl7 C61 C62 C63 -179.6(3) . . . . ?
Cl8 C70 C71 C72 -179.7(3) . . . . ?
O1 C1 C2 N1 -0.6(4) . . . . ?
O1 C1 C2 C6 179.6(3) . . . . ?
O1 C1 C9 C8 -179.3(3) . . . . ?
O2 C10 C11 N2 -3.4(4) . . . . ?
O2 C10 C11 C15 176.8(3) . . . . ?
O2 C10 C18 C17 -176.4(3) . . . . ?
O3 C19 C20 N3 -1.2(5) . . . . ?
O3 C19 C20 C24 -179.7(3) . . . . ?
O3 C19 C27 C26 178.3(4) . . . . ?
O4 C28 C29 N4 0.8(4) . . . . ?
O4 C28 C29 C33 -178.4(3) . . . . ?
O4 C28 C36 C35 178.9(3) . . . . ?
O5 C37 C38 N5 0.9(4) . . . . ?
O5 C37 C38 C42 -179.0(3) . . . . ?
O5 C37 C45 C44 177.7(3) . . . . ?
O6 C46 C47 N6 -2.7(4) . . . . ?
O6 C46 C47 C51 178.5(3) . . . . ?
O6 C46 C54 C53 -179.2(3) . . . . ?
O7 C55 C56 N7 -0.4(4) . . . . ?
O7 C55 C56 C60 -178.9(3) . . . . ?
O7 C55 C63 C62 178.9(3) . . . . ?
O8 C64 C65 N8 -0.9(4) . . . . ?
O8 C64 C65 C69 -179.2(3) . . . . ?
O8 C64 C72 C71 179.1(3) . . . . ?
N1 C2 C6 C5 0.3(4) . . . . ?
N1 C2 C6 C7 179.8(3) . . . . ?
N1 C3 C4 C5 0.6(5) . . . . ?
N2 C11 C15 C14 -0.2(4) . . . . ?
N2 C11 C15 C16 -179.5(3) . . . . ?
N2 C12 C13 C14 -0.4(5) . . . . ?
N3 C20 C24 C23 2.7(5) . . . . ?
N3 C20 C24 C25 -176.6(3) . . . . ?
N3 C21 C22 C23 0.9(6) . . . . ?
N4 C29 C33 C32 1.6(4) . . . . ?
N4 C29 C33 C34 -179.5(3) . . . . ?
N4 C30 C31 C32 1.9(6) . . . . ?
N5 C38 C42 C41 1.1(5) . . . . ?
N5 C38 C42 C43 -179.0(3) . . . . ?
N5 C39 C40 C41 0.6(6) . . . . ?
N6 C47 C51 C50 2.9(4) . . . . ?
N6 C47 C51 C52 -178.1(3) . . . . ?
N6 C48 C49 C50 1.9(5) . . . . ?
N7 C56 C60 C59 2.2(4) . . . . ?
N7 C56 C60 C61 -178.7(3) . . . . ?
N7 C57 C58 C59 1.3(5) . . . . ?
N8 C65 C69 C68 2.3(5) . . . . ?
N8 C65 C69 C70 -178.4(3) . . . . ?
N8 C66 C67 C68 1.0(6) . . . . ?
N9 C73 C74 C75 -167.3(3) . . . . ?
N9 C77 C78 C79 176.5(4) . . . . ?
N9 C81 C82 C83 -168.0(5) . . . . ?
N9 C81 C82 C83A 166.0(7) . . . . ?
N9 C85 C86 C87 178.8(3) . . . . ?
N10 C89 C90 C91 178.2(5) . . . . ?
N10 C93 C94 C95 176.2(5) . . . . ?
N10 C97 C98 C99 -171.2(10) . . . . ?
N10 C97 C98 C99A 175.7(6) . . . . ?
N10 C100 C101 C102 168.9(8) . . . . ?
C1 C2 C6 C5 -179.9(3) . . . . ?
C1 C2 C6 C7 -0.4(4) . . . . ?
C1A C1B C100 N10 -178.8(8) . . . . ?
C1C C1A C1B C100 -72.4(14) . . . . ?
C2 N1 C3 C4 1.0(5) . . . . ?
C2 C1 C9 C8 0.0(5) . . . . ?
C2 C6 C7 Cl1 178.8(2) . . . . ?
C2 C6 C7 C8 0.2(5) . . . . ?
C3 N1 C2 C1 178.8(3) . . . . ?
C3 N1 C2 C6 -1.4(4) . . . . ?
C3 C4 C5 C6 -1.7(5) . . . . ?
C4 C5 C6 C2 1.3(5) . . . . ?
C4 C5 C6 C7 -178.2(3) . . . . ?
C5 C6 C7 Cl1 -1.7(5) . . . . ?
C5 C6 C7 C8 179.7(4) . . . . ?
C6 C7 C8 C9 0.1(6) . . . . ?
C7 C8 C9 C1 -0.2(6) . . . . ?
C9 C1 C2 N1 -179.9(3) . . . . ?
C9 C1 C2 C6 0.3(4) . . . . ?
C10 C11 C15 C14 179.5(3) . . . . ?
C10 C11 C15 C16 0.3(4) . . . . ?
C11 N2 C12 C13 -0.4(5) . . . . ?
C11 C10 C18 C17 2.3(5) . . . . ?
C11 C15 C16 Cl2 -179.7(2) . . . . ?
C11 C15 C16 C17 1.2(5) . . . . ?
C12 N2 C11 C10 -179.1(3) . . . . ?
C12 N2 C11 C15 0.7(4) . . . . ?
C12 C13 C14 C15 0.9(5) . . . . ?
C13 C14 C15 C11 -0.5(5) . . . . ?
C13 C14 C15 C16 178.6(3) . . . . ?
C14 C15 C16 Cl2 1.1(5) . . . . ?
C14 C15 C16 C17 -178.0(3) . . . . ?
C15 C16 C17 C18 -0.9(6) . . . . ?
C16 C17 C18 C10 -1.0(6) . . . . ?
C18 C10 C11 N2 177.8(3) . . . . ?
C18 C10 C11 C15 -2.0(4) . . . . ?
C19 C20 C24 C23 -178.9(4) . . . . ?
C19 C20 C24 C25 1.9(5) . . . . ?
C20 N3 C21 C22 0.8(6) . . . . ?
C20 C19 C27 C26 -1.9(6) . . . . ?
C20 C24 C25 Cl3 175.9(3) . . . . ?
C20 C24 C25 C26 -3.0(6) . . . . ?
C21 N3 C20 C19 178.8(3) . . . . ?
C21 N3 C20 C24 -2.6(5) . . . . ?
C21 C22 C23 C24 -0.8(7) . . . . ?
C22 C23 C24 C20 -0.9(6) . . . . ?
C22 C23 C24 C25 178.3(4) . . . . ?
C23 C24 C25 Cl3 -3.3(6) . . . . ?
C23 C24 C25 C26 177.8(4) . . . . ?
C24 C25 C26 C27 1.7(7) . . . . ?
C25 C26 C27 C19 0.9(6) . . . . ?
C27 C19 C20 N3 179.0(3) . . . . ?
C27 C19 C20 C24 0.5(5) . . . . ?
C28 C29 C33 C32 -179.3(3) . . . . ?
C28 C29 C33 C34 -0.4(4) . . . . ?
C29 N4 C30 C31 1.2(5) . . . . ?
C29 C28 C36 C35 -1.9(4) . . . . ?
C29 C33 C34 Cl4 177.4(2) . . . . ?
C29 C33 C34 C35 -2.1(4) . . . . ?
C30 N4 C29 C28 177.9(3) . . . . ?
C30 N4 C29 C33 -2.9(4) . . . . ?
C30 C31 C32 C33 -3.2(6) . . . . ?
C31 C32 C33 C29 1.5(5) . . . . ?
C31 C32 C33 C34 -177.3(3) . . . . ?
C32 C33 C34 Cl4 -3.8(4) . . . . ?
C32 C33 C34 C35 176.6(3) . . . . ?
C33 C34 C35 C36 2.7(5) . . . . ?
C34 C35 C36 C28 -0.6(5) . . . . ?
C36 C28 C29 N4 -178.5(3) . . . . ?
C36 C28 C29 C33 2.3(4) . . . . ?
C37 C38 C42 C41 -179.0(3) . . . . ?
C37 C38 C42 C43 0.8(5) . . . . ?
C38 N5 C39 C40 -0.2(6) . . . . ?
C38 C37 C45 C44 -2.2(5) . . . . ?
C38 C42 C43 Cl5 178.0(2) . . . . ?
C38 C42 C43 C44 -1.3(5) . . . . ?
C39 N5 C38 C37 179.4(3) . . . . ?
C39 N5 C38 C42 -0.7(5) . . . . ?
C39 C40 C41 C42 -0.1(6) . . . . ?
C40 C41 C42 C38 -0.7(6) . . . . ?
C40 C41 C42 C43 179.5(4) . . . . ?
C41 C42 C43 Cl5 -2.2(5) . . . . ?
C41 C42 C43 C44 178.5(4) . . . . ?
C42 C43 C44 C45 0.1(6) . . . . ?
C43 C44 C45 C37 1.8(6) . . . . ?
C45 C37 C38 N5 -179.3(3) . . . . ?
C45 C37 C38 C42 0.9(5) . . . . ?
C46 C47 C51 C50 -178.4(3) . . . . ?
C46 C47 C51 C52 0.6(4) . . . . ?
C47 N6 C48 C49 -0.6(5) . . . . ?
C47 C46 C54 C53 -0.2(5) . . . . ?
C47 C51 C52 Cl6 178.8(2) . . . . ?
C47 C51 C52 C53 0.2(5) . . . . ?
C48 N6 C47 C46 179.4(3) . . . . ?
C48 N6 C47 C51 -1.8(4) . . . . ?
C48 C49 C50 C51 -0.7(5) . . . . ?
C49 C50 C51 C47 -1.6(5) . . . . ?
C49 C50 C51 C52 179.5(3) . . . . ?
C50 C51 C52 Cl6 -2.3(5) . . . . ?
C50 C51 C52 C53 179.1(4) . . . . ?
C51 C52 C53 C54 -1.0(6) . . . . ?
C52 C53 C54 C46 1.0(6) . . . . ?
C54 C46 C47 N6 178.2(3) . . . . ?
C54 C46 C47 C51 -0.6(4) . . . . ?
C55 C56 C60 C59 -179.4(3) . . . . ?
C55 C56 C60 C61 -0.3(4) . . . . ?
C56 N7 C57 C58 0.2(4) . . . . ?
C56 C55 C63 C62 -0.9(5) . . . . ?
C56 C60 C61 Cl7 179.6(2) . . . . ?
C56 C60 C61 C62 -0.4(4) . . . . ?
C57 N7 C56 C55 179.5(3) . . . . ?
C57 N7 C56 C60 -1.9(4) . . . . ?
C57 C58 C59 C60 -1.0(5) . . . . ?
C58 C59 C60 C56 -0.6(4) . . . . ?
C58 C59 C60 C61 -179.7(3) . . . . ?
C59 C60 C61 Cl7 -1.4(4) . . . . ?
C59 C60 C61 C62 178.6(3) . . . . ?
C60 C61 C62 C63 0.4(5) . . . . ?
C61 C62 C63 C55 0.3(5) . . . . ?
C63 C55 C56 N7 179.4(3) . . . . ?
C63 C55 C56 C60 0.9(4) . . . . ?
C64 C65 C69 C68 -179.5(3) . . . . ?
C64 C65 C69 C70 -0.1(5) . . . . ?
C65 N8 C66 C67 0.3(5) . . . . ?
C65 C64 C72 C71 -1.0(5) . . . . ?
C65 C69 C70 Cl8 179.6(2) . . . . ?
C65 C69 C70 C71 -0.4(5) . . . . ?
C66 N8 C65 C64 179.7(3) . . . . ?
C66 N8 C65 C69 -1.9(4) . . . . ?
C66 C67 C68 C69 -0.6(6) . . . . ?
C67 C68 C69 C65 -0.9(5) . . . . ?
C67 C68 C69 C70 179.7(4) . . . . ?
C68 C69 C70 Cl8 -1.1(5) . . . . ?
C68 C69 C70 C71 178.9(4) . . . . ?
C69 C70 C71 C72 0.2(6) . . . . ?
C70 C71 C72 C64 0.5(6) . . . . ?
C72 C64 C65 N8 179.1(3) . . . . ?
C72 C64 C65 C69 0.8(4) . . . . ?
C73 N9 C77 C78 65.9(4) . . . . ?
C73 N9 C81 C82 -178.0(3) . . . . ?
C73 N9 C85 C86 -66.3(4) . . . . ?
C73 C74 C75 C76 -163.8(3) . . . . ?
C77 N9 C73 C74 69.6(4) . . . . ?
C77 N9 C81 C82 -56.7(4) . . . . ?
C77 N9 C85 C86 173.5(3) . . . . ?
C77 C78 C79 C80 -62.8(5) . . . . ?
C81 N9 C73 C74 -168.7(3) . . . . ?
C81 N9 C77 C78 -52.4(4) . . . . ?
C81 N9 C85 C86 52.2(4) . . . . ?
C81 C82 C83 C84 -66.6(8) . . . . ?
C81 C82 C83A C84A 70.1(11) . . . . ?
C85 N9 C73 C74 -46.9(4) . . . . ?
C85 N9 C77 C78 -173.6(4) . . . . ?
C85 N9 C81 C82 60.5(4) . . . . ?
C85 C86 C87 C88 168.8(4) . . . . ?
C89 N10 C93 C94 -176.4(5) . . . . ?
C89 N10 C97 C98 66.0(5) . . . . ?
C89 N10 C100 C1B -68.3(8) . . . . ?
C89 N10 C100 C101 -44.0(8) . . . . ?
C89 C90 C91 C92 177.0(6) . . . . ?
C93 N10 C89 C90 -176.4(5) . . . . ?
C93 N10 C97 C98 -52.1(5) . . . . ?
C93 N10 C100 C1B 48.7(8) . . . . ?
C93 N10 C100 C101 73.0(8) . . . . ?
C93 C94 C95 C96 -175.9(5) . . . . ?
C97 N10 C89 C90 61.7(6) . . . . ?
C97 N10 C93 C94 -54.9(6) . . . . ?
C97 N10 C100 C1B 170.4(7) . . . . ?
C97 N10 C100 C101 -165.2(7) . . . . ?
C97 C98 C99 C104 -82.5(18) . . . . ?
C97 C98 C99A C1D -164.2(13) . . . . ?
C100 N10 C89 C90 -56.5(6) . . . . ?
C100 N10 C93 C94 63.4(6) . . . . ?
C100 N10 C97 C98 -172.9(4) . . . . ?
C100 C101 C102 C103 172.5(11) . . . . ?

loop_
_platon_squeeze_void_nr
_platon_squeeze_void_average_x
_platon_squeeze_void_average_y
_platon_squeeze_void_average_z
_platon_squeeze_void_volume
_platon_squeeze_void_count_electrons
_platon_squeeze_void_content
1 0.000 0.000 0.000 454 113 ' '
2 0.000 0.500 0.500 454 113 ' '
3 0.500 0.000 0.500 489 125 ' '
4 0.500 0.500 0.000 489 125 ' '
